data_4082996
loop_
_publ_author_name
'Nelson, David J.'
'Collado, Alba'
'Manzini, Simone'
'Meiries, Sebastien'
'Slawin, Alexandra M. Z.'
'Cordes, David B.'
'Nolan, Steven P.'

_publ_section_title
;
 Methoxy-FunctionalizedN-Heterocyclic Carbenes
;
_journal_issue 8
_journal_name_full Organometallics
_journal_page_first 2048
_journal_paper_doi 10.1021/om5001919
_journal_volume 33
_journal_year 2014
_chemical_absolute_configuration ad
_chemical_formula_moiety 'C79 H72 Cl Ir N2 O0.5'
_chemical_formula_sum 'C79 H72 Cl Ir N2 O0.5'
_chemical_formula_weight 1285.12
_space_group_IT_number 19
_symmetry_cell_setting orthorhombic
_symmetry_Int_Tables_number 19
_symmetry_space_group_name_Hall 'P 2ac 2ab'
_symmetry_space_group_name_H-M 'P 21 21 21'
_atom_sites_solution_hydrogens geom
_atom_sites_solution_primary direct
_atom_sites_solution_secondary difmap
_cell_angle_alpha 90.0000
_cell_angle_beta 90.0000
_cell_angle_gamma 90.0000
_cell_formula_units_Z 4
_cell_length_a 14.0898(9)
_cell_length_b 21.2062(14)
_cell_length_c 21.5404(14)
_cell_measurement_reflns_used 21200
_cell_measurement_temperature 93
_cell_measurement_theta_max 25.35
_cell_measurement_theta_min 1.73
_cell_volume 6436.1(7)
_computing_cell_refinement 'CrystalClear-SM Expert 2.1 b28'
_computing_data_collection 'CrystalClear-SM Expert 2.1 b28 (Rigaku, 2013)'
_computing_data_reduction 'CrystalClear-SM Expert 2.1 b28'
_computing_molecular_graphics 'CrystalStructure 4.1'
_computing_publication_material 'CrystalStructure 4.1 (Rigaku, 2013)'
_computing_structure_refinement 'SHELXL-2013 (Sheldrick, 2013)'
_computing_structure_solution 'DIRDIF99-PATTY (Gould, et al., 1999)'
_diffrn_ambient_temperature 93
_diffrn_detector_area_resol_mean 5.811
_diffrn_measured_fraction_theta_full 0.998
_diffrn_measured_fraction_theta_max 0.997
_diffrn_measurement_device_type 'Rigaku XtaLAB P200'
_diffrn_measurement_method \w
_diffrn_radiation_type 'Mo K\a'
_diffrn_radiation_wavelength 0.71075
_diffrn_reflns_av_R_equivalents 0.0408
_diffrn_reflns_Laue_measured_fraction_full 0.998
_diffrn_reflns_Laue_measured_fraction_max 0.997
_diffrn_reflns_limit_h_max 16
_diffrn_reflns_limit_h_min -16
_diffrn_reflns_limit_k_max 25
_diffrn_reflns_limit_k_min -25
_diffrn_reflns_limit_l_max 25
_diffrn_reflns_limit_l_min -25
_diffrn_reflns_number 66529
_diffrn_reflns_point_group_measured_fraction_full 0.993
_diffrn_reflns_point_group_measured_fraction_max 0.991
_diffrn_reflns_theta_full 25.000
_diffrn_reflns_theta_max 25.384
_diffrn_reflns_theta_min 1.735
_diffrn_standards_number 0
_exptl_absorpt_coefficient_mu 2.168
_exptl_absorpt_correction_T_max 0.648
_exptl_absorpt_correction_T_min 0.521
_exptl_absorpt_correction_type multi-scan
_exptl_absorpt_process_details 'REQAB (Rigaku, 1998)'
_exptl_crystal_colour yellow
_exptl_crystal_density_diffrn 1.326
_exptl_crystal_density_method 'not measured'
_exptl_crystal_description prism
_exptl_crystal_F_000 2632.00
_exptl_crystal_size_max 0.200
_exptl_crystal_size_mid 0.200
_exptl_crystal_size_min 0.200
_refine_diff_density_max 1.33
_refine_diff_density_min -0.39
_refine_ls_abs_structure_details
;
 Flack x determined using 4850 quotients [(I+)-(I-)]/[(I+)+(I-)]
 (Parsons and Flack (2004), Acta Cryst. A60, s61).
;
_refine_ls_abs_structure_Flack 0.003(2)
_refine_ls_extinction_method none
_refine_ls_goodness_of_fit_ref 0.934
_refine_ls_hydrogen_treatment constr
_refine_ls_number_parameters 777
_refine_ls_number_reflns 11711
_refine_ls_number_restraints 40
_refine_ls_R_factor_gt 0.0307
_refine_ls_shift/su_max 0.001
_refine_ls_structure_factor_coef Fsqd
_refine_ls_weighting_details 'w = 1/[\s^2^(Fo^2^)+(0.0722P)^2^+2.6703P] where P=(Fo^2^+2Fc^2^)/3'
_refine_ls_weighting_scheme calc
_refine_ls_wR_factor_ref 0.0894
_reflns_number_gt 11139
_reflns_number_total 11711
_reflns_threshold_expression F^2^>2.0\s(F^2^)
_cod_data_source_file om5001919_si_002.cif
_cod_data_source_block SNDN46
_cod_depositor_comments 'Adding full bibliography for 4082989--4083003.cif.'
_cod_database_code 4082996

loop_
_symmetry_equiv_pos_site_id
_symmetry_equiv_pos_as_xyz
1 +X,+Y,+Z
2 1/2+X,1/2-Y,-Z
3 -X,1/2+Y,1/2-Z
4 1/2-X,-Y,1/2+Z

loop_
_atom_site_label
_atom_site_type_symbol
_atom_site_fract_x
_atom_site_fract_y
_atom_site_fract_z
_atom_site_U_iso_or_equiv
_atom_site_adp_type
_atom_site_occupancy
_atom_site_site_symmetry_multiplicity
_atom_site_site_symmetry_order
_atom_site_calc_flag
_atom_site_refinement_flags
Ir1 Ir 0.10935(2) -0.00851(2) 0.22145(2) 0.02907(9) Uani 1 4 0 d .
Cl1 Cl 0.1728(2) -0.10998(9) 0.21238(9) 0.0658(7) Uani 1 4 0 d .
O80 O 0.5214(12) 0.4321(8) 0.3221(8) 0.102(5) Uani 0.5 4 0 d .
N2 N -0.0701(3) -0.0272(2) 0.1378(2) 0.0213(10) Uani 1 4 0 d .
N5 N 0.0581(4) -0.0455(2) 0.0867(2) 0.0244(11) Uani 1 4 0 d .
C1 C 0.0269(4) -0.0278(3) 0.1450(3) 0.0239(12) Uani 1 4 0 d .
C3 C -0.0966(5) -0.0442(3) 0.0775(3) 0.0253(12) Uani 1 4 0 d .
C4 C -0.0162(5) -0.0539(3) 0.0458(3) 0.0272(13) Uani 1 4 0 d .
C6 C -0.1413(4) -0.0106(3) 0.1831(2) 0.0229(11) Uani 1 4 0 d .
C7 C -0.1949(4) 0.0444(3) 0.1738(3) 0.0211(11) Uani 1 4 0 d .
C8 C -0.2657(4) 0.0589(3) 0.2171(3) 0.0264(12) Uani 1 4 0 d .
C9 C -0.2866(5) 0.0191(3) 0.2672(3) 0.0358(15) Uani 1 4 0 d .
C10 C -0.2321(5) -0.0350(3) 0.2740(3) 0.0345(14) Uani 1 4 0 d .
C11 C -0.1595(5) -0.0513(3) 0.2334(3) 0.0288(13) Uani 1 4 0 d .
C12 C -0.1844(4) 0.0857(3) 0.1159(3) 0.0236(12) Uani 1 4 0 d .
C13 C -0.1979(4) 0.1557(3) 0.1290(3) 0.0245(13) Uani 1 4 0 d .
C14 C -0.1384(5) 0.1863(3) 0.1708(3) 0.0349(15) Uani 1 4 0 d .
C15 C -0.1462(5) 0.2503(3) 0.1821(3) 0.0378(16) Uani 1 4 0 d .
C16 C -0.2151(6) 0.2856(3) 0.1523(3) 0.0406(17) Uani 1 4 0 d .
C17 C -0.2756(6) 0.2564(4) 0.1115(4) 0.054(2) Uani 1 4 0 d .
C18 C -0.2666(6) 0.1920(3) 0.0998(4) 0.0431(18) Uani 1 4 0 d .
C19 C -0.2501(5) 0.0627(3) 0.0636(3) 0.0345(16) Uani 1 4 0 d .
C20 C -0.2178(7) 0.0627(4) 0.0036(3) 0.050(2) Uani 1 4 0 d .
C21 C -0.2830(10) 0.0419(4) -0.0440(4) 0.073(3) Uani 1 4 0 d .
C22 C -0.3719(10) 0.0245(4) -0.0315(5) 0.082(4) Uani 1 4 0 d .
C23 C -0.4019(8) 0.0251(4) 0.0273(5) 0.070(3) Uani 1 4 0 d .
C24 C -0.3422(6) 0.0438(4) 0.0752(4) 0.049(2) Uani 1 4 0 d .
C25 C -0.3672(5) 0.0342(4) 0.3106(4) 0.0466(19) Uani 1 4 0 d .
C26 C -0.1035(6) -0.1131(3) 0.2398(3) 0.0333(14) Uani 1 4 0 d .
C27 C -0.1344(6) -0.1624(3) 0.1924(3) 0.0352(17) Uani 1 4 0 d .
C28 C -0.2256(7) -0.1666(4) 0.1698(4) 0.050(2) Uani 1 4 0 d .
C29 C -0.2522(7) -0.2174(4) 0.1322(4) 0.054(2) Uani 1 4 0 d .
C30 C -0.1873(7) -0.2628(4) 0.1155(4) 0.056(2) Uani 1 4 0 d .
C31 C -0.0953(8) -0.2580(3) 0.1360(4) 0.054(2) Uani 1 4 0 d .
C32 C -0.0698(6) -0.2077(3) 0.1755(3) 0.0397(17) Uani 1 4 0 d .
C33 C -0.1060(8) -0.1416(3) 0.3057(3) 0.0473(19) Uani 1 4 0 d .
C34 C -0.1751(9) -0.1825(4) 0.3251(4) 0.070(3) Uani 1 4 0 d .
C35 C -0.1706(10) -0.2082(4) 0.3848(5) 0.081(4) Uani 1 4 0 d .
C36 C -0.0987(11) -0.1939(4) 0.4235(4) 0.082(4) Uani 1 4 0 d .
C37 C -0.0278(10) -0.1539(5) 0.4038(4) 0.080(4) Uani 1 4 0 d .
C38 C -0.0316(8) -0.1273(4) 0.3452(3) 0.058(2) Uani 1 4 0 d .
C39 C 0.1548(5) -0.0622(3) 0.0681(3) 0.0258(13) Uani 1 4 0 d .
C40 C 0.1751(5) -0.1258(3) 0.0542(3) 0.0253(13) Uani 1 4 0 d .
C41 C 0.2675(5) -0.1411(3) 0.0357(3) 0.0280(13) Uani 1 4 0 d .
C42 C 0.3369(5) -0.0960(3) 0.0279(3) 0.0292(13) Uani 1 4 0 d .
C43 C 0.3131(5) -0.0326(3) 0.0380(3) 0.0293(13) Uani 1 4 0 d .
C44 C 0.2229(5) -0.0152(3) 0.0585(3) 0.0292(13) Uani 1 4 0 d .
C45 C 0.0988(5) -0.1768(3) 0.0517(3) 0.0279(13) Uani 1 4 0 d .
C46 C 0.0510(5) -0.1783(3) -0.0121(3) 0.0264(13) Uani 1 4 0 d .
C47 C -0.0410(5) -0.2025(3) -0.0178(4) 0.0404(17) Uani 1 4 0 d .
C48 C -0.0865(5) -0.2059(3) -0.0741(4) 0.0432(18) Uani 1 4 0 d .
C49 C -0.0411(5) -0.1861(4) -0.1270(4) 0.0437(17) Uani 1 4 0 d .
C50 C 0.0484(6) -0.1613(4) -0.1230(4) 0.0479(19) Uani 1 4 0 d .
C51 C 0.0951(5) -0.1567(3) -0.0662(3) 0.0339(15) Uani 1 4 0 d .
C52 C 0.1353(4) -0.2426(3) 0.0703(3) 0.0290(14) Uani 1 4 0 d .
C53 C 0.1393(4) -0.2926(3) 0.0279(3) 0.0312(14) Uani 1 4 0 d .
C54 C 0.1679(5) -0.3529(3) 0.0466(3) 0.0351(15) Uani 1 4 0 d .
C55 C 0.1894(5) -0.3638(3) 0.1080(4) 0.0410(17) Uani 1 4 0 d .
C56 C 0.1882(6) -0.3151(4) 0.1500(3) 0.0428(18) Uani 1 4 0 d .
C57 C 0.1624(6) -0.2541(3) 0.1312(4) 0.0402(17) Uani 1 4 0 d .
C58 C 0.4354(5) -0.1152(3) 0.0084(3) 0.0327(15) Uani 1 4 0 d .
C59 C 0.1972(5) 0.0549(3) 0.0666(3) 0.0325(15) Uani 1 4 0 d .
C60 C 0.1301(5) 0.0776(3) 0.0162(3) 0.0390(17) Uani 1 4 0 d .
C61 C 0.0640(6) 0.1258(4) 0.0305(4) 0.050(2) Uani 1 4 0 d .
C62 C 0.0047(8) 0.1490(5) -0.0152(6) 0.075(3) Uani 1 4 0 d .
C63 C 0.0086(9) 0.1259(5) -0.0755(6) 0.081(3) Uani 1 4 0 d .
C64 C 0.0730(8) 0.0793(4) -0.0897(5) 0.067(3) Uani 1 4 0 d .
C65 C 0.1333(6) 0.0543(3) -0.0445(4) 0.048(2) Uani 1 4 0 d .
C66 C 0.2840(6) 0.0972(3) 0.0725(4) 0.0439(18) Uani 1 4 0 d .
C67 C 0.3036(6) 0.1450(4) 0.0291(5) 0.055(2) Uani 1 4 0 d .
C68 C 0.3816(9) 0.1831(4) 0.0369(7) 0.085(4) Uani 1 4 0 d .
C69 C 0.4398(9) 0.1764(5) 0.0849(7) 0.084(4) Uani 1 4 0 d .
C70 C 0.4255(7) 0.1280(6) 0.1292(6) 0.082(4) Uani 1 4 0 d .
C71 C 0.3445(6) 0.0890(4) 0.1212(5) 0.059(2) Uani 1 4 0 d .
C72 C 0.0770(5) 0.0895(3) 0.2144(3) 0.0367(15) Uani 1 4 0 d .
C73 C 0.0250(5) 0.0623(3) 0.2626(3) 0.0319(15) Uani 1 4 0 d .
C74 C 0.0463(6) 0.0741(4) 0.3321(3) 0.0465(19) Uani 1 4 0 d .
C75 C 0.1107(6) 0.0248(4) 0.3600(3) 0.0488(18) Uani 1 4 0 d .
C76 C 0.1767(6) -0.0047(4) 0.3126(3) 0.056(2) Uani 1 4 0 d .
C77 C 0.2328(6) 0.0294(4) 0.2714(4) 0.056(2) Uani 1 4 0 d .
C78 C 0.2363(6) 0.1015(4) 0.2703(4) 0.057(2) Uani 1 4 0 d .
C79 C 0.1626(6) 0.1319(3) 0.2249(4) 0.0482(18) Uani 1 4 0 d .
C81 C 0.4549(16) 0.4031(12) 0.2794(13) 0.113(9) Uani 0.5 4 0 d .
C82 C 0.4904(17) 0.3415(14) 0.2541(18) 0.158(14) Uani 0.5 4 0 d .
C83 C 0.5919(14) 0.3349(8) 0.2738(10) 0.081(6) Uani 0.5 4 0 d .
C84 C 0.6043(13) 0.3929(8) 0.3125(9) 0.074(5) Uani 0.5 4 0 d .
H3 H -0.15949 -0.04806 0.062 0.0303 Uiso 1 4 0 calc R
H4 H -0.01117 -0.0647 0.00316 0.0327 Uiso 1 4 0 calc R
H8 H -0.30062 0.09696 0.21234 0.0317 Uiso 1 4 0 calc R
H10 H -0.24511 -0.06223 0.30794 0.0414 Uiso 1 4 0 calc R
H12 H -0.11781 0.08024 0.10073 0.0283 Uiso 1 4 0 calc R
H14 H -0.0912 0.16273 0.1921 0.0419 Uiso 1 4 0 calc R
H15 H -0.10408 0.27009 0.21046 0.0454 Uiso 1 4 0 calc R
H16 H -0.22038 0.32954 0.15997 0.0487 Uiso 1 4 0 calc R
H17 H -0.32374 0.28006 0.09121 0.0648 Uiso 1 4 0 calc R
H18 H -0.30858 0.17242 0.07119 0.0517 Uiso 1 4 0 calc R
H20 H -0.15515 0.07585 -0.00633 0.0602 Uiso 1 4 0 calc R
H21 H -0.26168 0.04057 -0.08583 0.0878 Uiso 1 4 0 calc R
H22 H -0.4133 0.0117 -0.06395 0.0982 Uiso 1 4 0 calc R
H23 H -0.46507 0.01267 0.03653 0.0841 Uiso 1 4 0 calc R
H24 H -0.3651 0.04358 0.11667 0.0584 Uiso 1 4 0 calc R
H25A H -0.36161 0.00837 0.34818 0.0559 Uiso 1 4 0 calc R
H25B H -0.42772 0.02499 0.29003 0.0559 Uiso 1 4 0 calc R
H25C H -0.36487 0.0789 0.32186 0.0559 Uiso 1 4 0 calc R
H26 H -0.03561 -0.10291 0.23057 0.0400 Uiso 1 4 0 calc R
H28 H -0.27071 -0.13481 0.17982 0.0597 Uiso 1 4 0 calc R
H29 H -0.31581 -0.22051 0.11793 0.0653 Uiso 1 4 0 calc R
H30 H -0.20607 -0.29726 0.09013 0.0675 Uiso 1 4 0 calc R
H31 H -0.04926 -0.28815 0.12358 0.0648 Uiso 1 4 0 calc R
H32 H -0.00668 -0.20525 0.19081 0.0477 Uiso 1 4 0 calc R
H34 H -0.22585 -0.19328 0.29817 0.0837 Uiso 1 4 0 calc R
H35 H -0.21897 -0.23631 0.39819 0.0968 Uiso 1 4 0 calc R
H36 H -0.09695 -0.21122 0.46417 0.0985 Uiso 1 4 0 calc R
H37 H 0.02399 -0.14452 0.43053 0.0963 Uiso 1 4 0 calc R
H38 H 0.01688 -0.09919 0.33212 0.0691 Uiso 1 4 0 calc R
H41 H 0.28293 -0.18408 0.02835 0.0336 Uiso 1 4 0 calc R
H43 H 0.35941 -0.00087 0.03068 0.0352 Uiso 1 4 0 calc R
H45 H 0.04894 -0.1648 0.0825 0.0334 Uiso 1 4 0 calc R
H47 H -0.07295 -0.21698 0.01831 0.0485 Uiso 1 4 0 calc R
H48 H -0.14934 -0.22184 -0.07644 0.0519 Uiso 1 4 0 calc R
H49 H -0.07155 -0.18969 -0.16618 0.0525 Uiso 1 4 0 calc R
H50 H 0.07912 -0.14693 -0.15966 0.0575 Uiso 1 4 0 calc R
H51 H 0.1569 -0.13881 -0.06416 0.0407 Uiso 1 4 0 calc R
H53 H 0.12232 -0.28549 -0.01419 0.0374 Uiso 1 4 0 calc R
H54 H 0.17253 -0.386 0.01704 0.0421 Uiso 1 4 0 calc R
H55 H 0.20511 -0.40519 0.1214 0.0491 Uiso 1 4 0 calc R
H56 H 0.20489 -0.3227 0.19202 0.0513 Uiso 1 4 0 calc R
H57 H 0.16344 -0.22051 0.1604 0.0482 Uiso 1 4 0 calc R
H58A H 0.43258 -0.15556 -0.01354 0.0393 Uiso 1 4 0 calc R
H58B H 0.47564 -0.11947 0.04531 0.0393 Uiso 1 4 0 calc R
H58C H 0.46206 -0.0829 -0.01906 0.0393 Uiso 1 4 0 calc R
H59 H 0.1619 0.05836 0.10677 0.0390 Uiso 1 4 0 calc R
H61 H 0.06053 0.1422 0.0715 0.0606 Uiso 1 4 0 calc R
H62 H -0.03948 0.18132 -0.00523 0.0904 Uiso 1 4 0 calc R
H63 H -0.03262 0.14206 -0.10659 0.0966 Uiso 1 4 0 calc R
H64 H 0.07657 0.06379 -0.13098 0.0810 Uiso 1 4 0 calc R
H65 H 0.17634 0.02151 -0.05494 0.0578 Uiso 1 4 0 calc R
H67 H 0.26287 0.15094 -0.00554 0.0658 Uiso 1 4 0 calc R
H68 H 0.39429 0.21504 0.00711 0.1021 Uiso 1 4 0 calc R
H69 H 0.49181 0.20444 0.08963 0.1013 Uiso 1 4 0 calc R
H70 H 0.46819 0.12189 0.16278 0.0983 Uiso 1 4 0 calc R
H71 H 0.33219 0.05643 0.15037 0.0709 Uiso 1 4 0 calc R
H74A H 0.07636 0.11601 0.33669 0.0557 Uiso 1 4 0 calc R
H74B H -0.01424 0.07472 0.3554 0.0557 Uiso 1 4 0 calc R
H75A H 0.07137 -0.00871 0.37908 0.0586 Uiso 1 4 0 calc R
H75B H 0.14901 0.0444 0.39336 0.0586 Uiso 1 4 0 calc R
H78A H 0.30087 0.11502 0.25804 0.0679 Uiso 1 4 0 calc R
H78B H 0.22429 0.11749 0.31275 0.0679 Uiso 1 4 0 calc R
H79A H 0.14105 0.17273 0.24213 0.0578 Uiso 1 4 0 calc R
H79B H 0.19383 0.14037 0.18453 0.0578 Uiso 1 4 0 calc R
H81A H 0.44292 0.43236 0.24446 0.1362 Uiso 0.5 4 0 calc R
H81B H 0.39392 0.39594 0.30108 0.1362 Uiso 0.5 4 0 calc R
H82A H 0.45214 0.30613 0.27071 0.1896 Uiso 0.5 4 0 calc R
H82B H 0.48567 0.3411 0.20825 0.1896 Uiso 0.5 4 0 calc R
H83A H 0.60199 0.29609 0.29855 0.0966 Uiso 0.5 4 0 calc R
H83B H 0.63532 0.33475 0.23771 0.0966 Uiso 0.5 4 0 calc R
H84A H 0.62838 0.37986 0.3537 0.0893 Uiso 0.5 4 0 calc R
H84B H 0.65405 0.41921 0.29292 0.0893 Uiso 0.5 4 0 calc R
H72 H 0.05805 0.08101 0.17292 0.0440 Uiso 1 4 0 calc R
H73 H -0.02624 0.03511 0.25226 0.0383 Uiso 1 4 0 calc R
H76 H 0.18009 -0.0494 0.31099 0.0667 Uiso 1 4 0 calc R
H77 H 0.27073 0.00686 0.24245 0.0675 Uiso 1 4 0 calc R

loop_
_atom_site_aniso_label
_atom_site_aniso_U_11
_atom_site_aniso_U_22
_atom_site_aniso_U_33
_atom_site_aniso_U_12
_atom_site_aniso_U_13
_atom_site_aniso_U_23
Ir1 0.03538(14) 0.02732(12) 0.02450(12) 0.00834(10) -0.00656(10) -0.00546(9)
Cl1 0.122(2) 0.0425(10) 0.0326(10) 0.0494(12) -0.0191(11) -0.0067(8)
O80 0.102(5) 0.102(5) 0.102(5) -0.0014(14) -0.0007(14) 0.0010(14)
N2 0.028(3) 0.016(2) 0.020(2) 0.0041(18) 0.0003(18) -0.0013(17)
N5 0.031(3) 0.016(2) 0.026(2) 0.007(2) 0.001(2) 0.0005(19)
C1 0.035(3) 0.013(3) 0.023(3) 0.003(2) 0.000(2) 0.000(2)
C3 0.033(4) 0.019(3) 0.024(3) 0.006(2) -0.006(3) -0.004(2)
C4 0.038(4) 0.023(3) 0.021(3) 0.008(3) -0.003(3) -0.001(2)
C6 0.028(3) 0.020(3) 0.021(2) -0.004(2) -0.000(2) -0.001(2)
C7 0.024(3) 0.017(3) 0.022(3) -0.003(2) 0.000(2) -0.004(2)
C8 0.028(3) 0.020(3) 0.032(3) -0.003(2) 0.002(3) -0.001(3)
C9 0.044(4) 0.026(3) 0.037(3) -0.010(3) 0.017(3) -0.009(3)
C10 0.054(4) 0.025(3) 0.025(3) -0.010(3) 0.009(3) 0.001(3)
C11 0.044(4) 0.021(3) 0.022(3) -0.004(2) -0.006(3) -0.001(2)
C12 0.026(3) 0.021(3) 0.024(3) 0.006(2) -0.002(2) 0.001(2)
C13 0.030(3) 0.019(3) 0.025(3) -0.004(2) 0.004(2) -0.001(2)
C14 0.040(4) 0.027(3) 0.037(4) 0.004(3) -0.012(3) 0.000(3)
C15 0.045(4) 0.027(3) 0.041(4) -0.008(3) -0.007(3) -0.008(3)
C16 0.058(5) 0.018(3) 0.046(4) -0.004(3) -0.004(3) -0.003(3)
C17 0.062(5) 0.027(4) 0.073(6) 0.009(3) -0.030(4) -0.003(4)
C18 0.046(4) 0.028(3) 0.055(4) 0.006(3) -0.027(4) -0.009(3)
C19 0.055(5) 0.015(3) 0.033(3) 0.013(3) -0.014(3) -0.005(2)
C20 0.072(6) 0.046(4) 0.031(4) 0.012(4) -0.011(4) 0.001(3)
C21 0.143(11) 0.045(5) 0.031(4) 0.019(6) -0.032(5) -0.008(3)
C22 0.120(10) 0.027(4) 0.099(8) 0.018(5) -0.086(8) -0.021(4)
C23 0.072(6) 0.049(5) 0.089(7) -0.001(5) -0.047(6) -0.023(5)
C24 0.044(5) 0.037(4) 0.066(5) -0.002(3) -0.022(4) -0.015(3)
C25 0.045(5) 0.044(4) 0.051(4) -0.007(3) 0.025(3) -0.010(3)
C26 0.060(4) 0.018(3) 0.022(3) -0.002(3) 0.003(3) 0.001(2)
C27 0.065(5) 0.019(3) 0.021(3) -0.006(3) 0.003(3) 0.005(2)
C28 0.084(6) 0.027(4) 0.038(4) -0.000(4) -0.006(4) -0.002(3)
C29 0.079(6) 0.045(4) 0.039(4) -0.018(4) -0.012(4) -0.002(3)
C30 0.099(7) 0.036(4) 0.034(4) -0.032(4) 0.019(4) -0.014(3)
C31 0.097(7) 0.022(3) 0.043(4) -0.020(4) 0.026(4) -0.007(3)
C32 0.068(5) 0.021(3) 0.031(3) -0.008(3) 0.012(3) -0.001(3)
C33 0.096(6) 0.021(3) 0.025(3) 0.012(4) 0.002(4) -0.000(2)
C34 0.138(9) 0.033(4) 0.038(4) -0.017(5) 0.005(5) 0.006(3)
C35 0.156(11) 0.036(5) 0.051(6) 0.002(6) 0.025(7) 0.013(4)
C36 0.172(12) 0.050(5) 0.024(4) 0.045(7) 0.006(6) 0.006(3)
C37 0.131(10) 0.075(7) 0.035(5) 0.049(7) -0.007(6) 0.006(5)
C38 0.096(7) 0.048(5) 0.029(4) 0.029(5) -0.006(4) -0.001(3)
C39 0.027(3) 0.023(3) 0.027(3) 0.004(2) -0.000(2) 0.001(2)
C40 0.031(3) 0.019(3) 0.025(3) 0.003(2) 0.003(3) 0.003(2)
C41 0.033(4) 0.020(3) 0.031(3) 0.007(2) 0.002(3) 0.001(2)
C42 0.034(4) 0.025(3) 0.028(3) 0.004(3) -0.001(3) -0.003(2)
C43 0.035(4) 0.024(3) 0.029(3) 0.002(3) 0.004(3) 0.000(2)
C44 0.039(3) 0.021(3) 0.028(3) -0.000(3) -0.003(2) -0.002(2)
C45 0.028(3) 0.021(3) 0.035(3) 0.005(3) 0.008(3) 0.005(2)
C46 0.028(3) 0.016(3) 0.035(3) 0.007(2) 0.001(3) 0.004(2)
C47 0.034(4) 0.031(4) 0.056(4) -0.001(3) 0.005(3) 0.017(3)
C48 0.032(4) 0.031(3) 0.067(5) -0.008(3) -0.012(3) 0.015(3)
C49 0.038(4) 0.043(4) 0.050(4) 0.004(3) -0.011(3) 0.007(3)
C50 0.043(5) 0.064(5) 0.037(4) 0.002(4) -0.004(3) 0.012(4)
C51 0.026(4) 0.036(3) 0.040(4) -0.002(3) 0.002(3) 0.002(3)
C52 0.026(3) 0.021(3) 0.040(3) 0.004(2) 0.008(3) 0.006(2)
C53 0.027(3) 0.022(3) 0.045(4) 0.002(2) 0.003(3) 0.002(3)
C54 0.034(4) 0.019(3) 0.052(4) 0.003(3) 0.000(3) 0.000(3)
C55 0.036(4) 0.021(3) 0.065(5) 0.005(3) 0.003(3) 0.011(3)
C56 0.052(5) 0.038(4) 0.038(4) 0.012(3) 0.004(3) 0.011(3)
C57 0.049(4) 0.029(4) 0.042(4) 0.012(3) 0.007(3) 0.005(3)
C58 0.032(4) 0.027(3) 0.039(4) 0.000(3) 0.003(3) -0.007(3)
C59 0.040(4) 0.019(3) 0.039(4) 0.000(3) 0.007(3) -0.004(3)
C60 0.050(5) 0.019(3) 0.048(4) 0.002(3) 0.012(3) 0.011(3)
C61 0.059(5) 0.025(4) 0.067(5) 0.007(3) 0.009(4) 0.011(3)
C62 0.069(7) 0.039(5) 0.118(10) 0.018(4) -0.002(6) 0.034(6)
C63 0.100(9) 0.056(6) 0.086(8) -0.002(6) -0.027(7) 0.040(6)
C64 0.095(8) 0.043(5) 0.064(6) -0.011(5) -0.018(5) 0.026(4)
C65 0.066(6) 0.026(3) 0.052(4) -0.001(3) 0.001(4) 0.007(3)
C66 0.043(4) 0.025(3) 0.064(5) 0.000(3) 0.012(4) -0.020(3)
C67 0.047(5) 0.024(4) 0.093(7) -0.004(3) 0.028(5) -0.011(4)
C68 0.069(7) 0.039(5) 0.147(12) -0.018(5) 0.040(8) -0.034(6)
C69 0.057(7) 0.047(6) 0.150(12) -0.024(5) 0.031(8) -0.039(7)
C70 0.046(6) 0.084(8) 0.116(9) -0.001(5) 0.006(6) -0.059(8)
C71 0.045(5) 0.049(5) 0.083(6) -0.010(4) 0.008(5) -0.033(5)
C72 0.048(4) 0.024(3) 0.038(4) -0.001(3) 0.007(3) -0.015(3)
C73 0.031(4) 0.025(3) 0.039(4) 0.001(3) -0.005(3) -0.010(3)
C74 0.052(5) 0.053(5) 0.034(4) 0.014(4) -0.001(3) -0.014(3)
C75 0.060(5) 0.056(4) 0.031(3) 0.014(4) -0.014(3) -0.011(3)
C76 0.075(6) 0.056(5) 0.036(4) 0.026(5) -0.033(4) -0.018(4)
C77 0.040(4) 0.076(6) 0.053(5) 0.019(4) -0.024(4) -0.031(4)
C78 0.043(4) 0.064(5) 0.063(5) -0.001(4) -0.005(4) -0.027(4)
C79 0.048(4) 0.035(4) 0.062(5) -0.004(3) 0.007(4) -0.021(4)
C81 0.114(9) 0.114(9) 0.113(9) -0.0001(14) -0.0002(14) 0.0007(14)
C82 0.158(14) 0.158(14) 0.158(14) -0.0010(14) 0.0002(14) 0.0005(14)
C83 0.081(6) 0.081(6) 0.080(6) 0.0004(14) 0.0002(14) 0.0011(14)
C84 0.075(5) 0.075(5) 0.074(5) -0.0000(14) 0.0003(14) 0.0004(14)

loop_
_atom_type_symbol
_atom_type_description
_atom_type_scat_dispersion_real
_atom_type_scat_dispersion_imag
_atom_type_scat_source
C C 0.0033 0.0016
;
International Tables for Crystallography
(1992, Vol. C, Tables 4.2.6.8 and 6.1.1.4)
;
H H 0.0000 0.0000
;
International Tables for Crystallography
(1992, Vol. C, Table 6.1.1.4)
;
Cl Cl 0.1484 0.1585
;
International Tables for Crystallography
(1992, Vol. C, Tables 4.2.6.8 and 6.1.1.4)
;
Ir Ir -1.4442 7.9887
;
International Tables for Crystallography
(1992, Vol. C, Tables 4.2.6.8 and 6.1.1.4)
;
N N 0.0061 0.0033
;
International Tables for Crystallography
(1992, Vol. C, Tables 4.2.6.8 and 6.1.1.4)
;
O O 0.0106 0.0060
;
International Tables for Crystallography
(1992, Vol. C, Tables 4.2.6.8 and 6.1.1.4)
;

loop_
_geom_angle_atom_site_label_1
_geom_angle_atom_site_label_2
_geom_angle_atom_site_label_3
_geom_angle
_geom_angle_publ_flag
Cl1 Ir1 C1 88.06(16) yes
Cl1 Ir1 C72 166.5(2) yes
Cl1 Ir1 C73 154.83(18) yes
Cl1 Ir1 C76 86.7(2) yes
Cl1 Ir1 C77 94.3(2) yes
C1 Ir1 C72 90.9(2) yes
C1 Ir1 C73 99.2(2) yes
C1 Ir1 C76 166.8(3) yes
C1 Ir1 C77 155.7(3) yes
C72 Ir1 C73 38.4(3) yes
C72 Ir1 C76 96.9(3) yes
C72 Ir1 C77 81.2(3) yes
C73 Ir1 C76 80.8(3) yes
C73 Ir1 C77 88.8(3) yes
C76 Ir1 C77 37.1(3) yes
C81 O80 C84 100.8(16) yes
C1 N2 C3 111.6(5) yes
C1 N2 C6 128.1(4) yes
C3 N2 C6 120.4(5) yes
C1 N5 C4 111.9(5) yes
C1 N5 C39 127.6(5) yes
C4 N5 C39 120.0(5) yes
Ir1 C1 N2 130.5(4) yes
Ir1 C1 N5 127.0(4) yes
N2 C1 N5 102.5(5) yes
N2 C3 C4 106.6(5) yes
N5 C4 C3 107.3(5) yes
N2 C6 C7 118.6(5) yes
N2 C6 C11 119.9(5) yes
C7 C6 C11 121.5(5) yes
C6 C7 C8 118.1(5) yes
C6 C7 C12 122.7(5) yes
C8 C7 C12 119.0(5) yes
C7 C8 C9 122.0(5) yes
C8 C9 C10 117.6(6) yes
C8 C9 C25 120.6(6) yes
C10 C9 C25 121.8(6) yes
C9 C10 C11 123.2(6) yes
C6 C11 C10 117.7(5) yes
C6 C11 C26 119.9(5) yes
C10 C11 C26 122.3(5) yes
C7 C12 C13 113.2(5) yes
C7 C12 C19 110.9(5) yes
C13 C12 C19 111.7(5) yes
C12 C13 C14 120.0(5) yes
C12 C13 C18 122.9(6) yes
C14 C13 C18 117.1(6) yes
C13 C14 C15 121.6(6) yes
C14 C15 C16 120.4(7) yes
C15 C16 C17 119.3(6) yes
C16 C17 C18 120.0(8) yes
C13 C18 C17 121.7(7) yes
C12 C19 C20 119.4(7) yes
C12 C19 C24 121.7(6) yes
C20 C19 C24 118.9(7) yes
C19 C20 C21 117.2(9) yes
C20 C21 C22 122.6(9) yes
C21 C22 C23 119.1(11) yes
C22 C23 C24 121.1(10) yes
C19 C24 C23 121.2(8) yes
C11 C26 C27 112.2(6) yes
C11 C26 C33 113.8(5) yes
C27 C26 C33 110.0(5) yes
C26 C27 C28 123.2(6) yes
C26 C27 C32 117.9(7) yes
C28 C27 C32 118.7(6) yes
C27 C28 C29 120.2(8) yes
C28 C29 C30 120.9(9) yes
C29 C30 C31 119.4(7) yes
C30 C31 C32 119.4(8) yes
C27 C32 C31 121.3(8) yes
C26 C33 C34 123.0(8) yes
C26 C33 C38 117.6(7) yes
C34 C33 C38 119.2(7) yes
C33 C34 C35 119.8(10) yes
C34 C35 C36 121.0(11) yes
C35 C36 C37 119.6(9) yes
C36 C37 C38 120.2(11) yes
C33 C38 C37 120.2(9) yes
N5 C39 C40 118.5(5) yes
N5 C39 C44 120.4(5) yes
C40 C39 C44 120.7(6) yes
C39 C40 C41 118.1(6) yes
C39 C40 C45 122.8(6) yes
C41 C40 C45 118.8(5) yes
C40 C41 C42 122.2(6) yes
C41 C42 C43 118.5(6) yes
C41 C42 C58 120.0(6) yes
C43 C42 C58 121.5(6) yes
C42 C43 C44 121.3(6) yes
C39 C44 C43 118.8(6) yes
C39 C44 C59 120.7(6) yes
C43 C44 C59 120.4(6) yes
C40 C45 C46 111.0(5) yes
C40 C45 C52 113.4(5) yes
C46 C45 C52 111.2(5) yes
C45 C46 C47 119.7(6) yes
C45 C46 C51 123.0(6) yes
C47 C46 C51 117.3(6) yes
C46 C47 C48 121.9(7) yes
C47 C48 C49 120.0(7) yes
C48 C49 C50 119.7(7) yes
C49 C50 C51 121.1(7) yes
C46 C51 C50 119.9(6) yes
C45 C52 C53 122.0(6) yes
C45 C52 C57 119.8(6) yes
C53 C52 C57 118.1(6) yes
C52 C53 C54 121.1(6) yes
C53 C54 C55 119.5(6) yes
C54 C55 C56 120.2(6) yes
C55 C56 C57 120.5(7) yes
C52 C57 C56 120.4(6) yes
C44 C59 C60 111.8(5) yes
C44 C59 C66 112.9(6) yes
C60 C59 C66 111.9(6) yes
C59 C60 C61 118.9(7) yes
C59 C60 C65 122.4(6) yes
C61 C60 C65 118.7(7) yes
C60 C61 C62 120.0(9) yes
C61 C62 C63 121.1(10) yes
C62 C63 C64 119.1(11) yes
C63 C64 C65 121.3(9) yes
C60 C65 C64 119.9(8) yes
C59 C66 C67 121.9(7) yes
C59 C66 C71 119.4(7) yes
C67 C66 C71 118.8(7) yes
C66 C67 C68 120.0(10) yes
C67 C68 C69 121.7(11) yes
C68 C69 C70 121.0(11) yes
C69 C70 C71 117.0(11) yes
C66 C71 C70 121.4(9) yes
Ir1 C72 C73 69.9(4) yes
Ir1 C72 C79 113.4(5) yes
C73 C72 C79 123.4(7) yes
Ir1 C73 C72 71.6(4) yes
Ir1 C73 C74 114.4(5) yes
C72 C73 C74 123.4(6) yes
C73 C74 C75 113.0(6) yes
C74 C75 C76 112.7(6) yes
Ir1 C76 C75 110.7(5) yes
Ir1 C76 C77 72.0(5) yes
C75 C76 C77 124.3(8) yes
Ir1 C77 C76 70.9(5) yes
Ir1 C77 C78 112.6(6) yes
C76 C77 C78 123.2(8) yes
C77 C78 C79 113.6(7) yes
C72 C79 C78 112.0(6) yes
O80 C81 C82 113(2) yes
C81 C82 C83 107(2) yes
C82 C83 C84 101.1(18) yes
O80 C84 C83 117.2(16) yes
N2 C3 H3 126.672 no
C4 C3 H3 126.687 no
N5 C4 H4 126.338 no
C3 C4 H4 126.332 no
C7 C8 H8 119.021 no
C9 C8 H8 119.019 no
C9 C10 H10 118.430 no
C11 C10 H10 118.407 no
C7 C12 H12 106.856 no
C13 C12 H12 106.866 no
C19 C12 H12 106.867 no
C13 C14 H14 119.217 no
C15 C14 H14 119.218 no
C14 C15 H15 119.823 no
C16 C15 H15 119.827 no
C15 C16 H16 120.347 no
C17 C16 H16 120.359 no
C16 C17 H17 119.997 no
C18 C17 H17 119.991 no
C13 C18 H18 119.165 no
C17 C18 H18 119.165 no
C19 C20 H20 121.387 no
C21 C20 H20 121.385 no
C20 C21 H21 118.726 no
C22 C21 H21 118.704 no
C21 C22 H22 120.477 no
C23 C22 H22 120.461 no
C22 C23 H23 119.455 no
C24 C23 H23 119.466 no
C19 C24 H24 119.420 no
C23 C24 H24 119.421 no
C9 C25 H25A 109.470 no
C9 C25 H25B 109.467 no
C9 C25 H25C 109.469 no
H25A C25 H25B 109.476 no
H25A C25 H25C 109.469 no
H25B C25 H25C 109.477 no
C11 C26 H26 106.806 no
C27 C26 H26 106.804 no
C33 C26 H26 106.810 no
C27 C28 H28 119.900 no
C29 C28 H28 119.884 no
C28 C29 H29 119.553 no
C30 C29 H29 119.565 no
C29 C30 H30 120.300 no
C31 C30 H30 120.304 no
C30 C31 H31 120.293 no
C32 C31 H31 120.298 no
C27 C32 H32 119.331 no
C31 C32 H32 119.341 no
C33 C34 H34 120.116 no
C35 C34 H34 120.100 no
C34 C35 H35 119.509 no
C36 C35 H35 119.496 no
C35 C36 H36 120.230 no
C37 C36 H36 120.218 no
C36 C37 H37 119.878 no
C38 C37 H37 119.891 no
C33 C38 H38 119.913 no
C37 C38 H38 119.918 no
C40 C41 H41 118.882 no
C42 C41 H41 118.881 no
C42 C43 H43 119.333 no
C44 C43 H43 119.319 no
C40 C45 H45 106.957 no
C46 C45 H45 106.969 no
C52 C45 H45 106.955 no
C46 C47 H47 119.030 no
C48 C47 H47 119.039 no
C47 C48 H48 119.997 no
C49 C48 H48 120.007 no
C48 C49 H49 120.164 no
C50 C49 H49 120.162 no
C49 C50 H50 119.446 no
C51 C50 H50 119.430 no
C46 C51 H51 120.058 no
C50 C51 H51 120.034 no
C52 C53 H53 119.445 no
C54 C53 H53 119.452 no
C53 C54 H54 120.237 no
C55 C54 H54 120.217 no
C54 C55 H55 119.908 no
C56 C55 H55 119.906 no
C55 C56 H56 119.741 no
C57 C56 H56 119.738 no
C52 C57 H57 119.808 no
C56 C57 H57 119.819 no
C42 C58 H58A 109.467 no
C42 C58 H58B 109.464 no
C42 C58 H58C 109.478 no
H58A C58 H58B 109.466 no
H58A C58 H58C 109.483 no
H58B C58 H58C 109.469 no
C44 C59 H59 106.580 no
C60 C59 H59 106.575 no
C66 C59 H59 106.574 no
C60 C61 H61 120.018 no
C62 C61 H61 120.007 no
C61 C62 H62 119.471 no
C63 C62 H62 119.455 no
C62 C63 H63 120.434 no
C64 C63 H63 120.462 no
C63 C64 H64 119.348 no
C65 C64 H64 119.342 no
C60 C65 H65 120.050 no
C64 C65 H65 120.076 no
C66 C67 H67 120.007 no
C68 C67 H67 119.993 no
C67 C68 H68 119.172 no
C69 C68 H68 119.150 no
C68 C69 H69 119.487 no
C70 C69 H69 119.481 no
C69 C70 H70 121.484 no
C71 C70 H70 121.480 no
C66 C71 H71 119.283 no
C70 C71 H71 119.283 no
Ir1 C72 H72 86.757 no
C73 C72 H72 118.303 no
C79 C72 H72 118.287 no
Ir1 C73 H73 84.123 no
C72 C73 H73 118.301 no
C74 C73 H73 118.277 no
C73 C74 H74A 108.976 no
C73 C74 H74B 108.977 no
C75 C74 H74A 108.986 no
C75 C74 H74B 109.001 no
H74A C74 H74B 107.785 no
C74 C75 H75A 109.042 no
C74 C75 H75B 109.050 no
C76 C75 H75A 109.057 no
C76 C75 H75B 109.057 no
H75A C75 H75B 107.799 no
Ir1 C76 H76 87.210 no
C75 C76 H76 117.835 no
C77 C76 H76 117.850 no
Ir1 C77 H77 86.560 no
C76 C77 H77 118.400 no
C78 C77 H77 118.411 no
C77 C78 H78A 108.856 no
C77 C78 H78B 108.861 no
C79 C78 H78A 108.847 no
C79 C78 H78B 108.845 no
H78A C78 H78B 107.703 no
C72 C79 H79A 109.222 no
C72 C79 H79B 109.211 no
C78 C79 H79A 109.228 no
C78 C79 H79B 109.222 no
H79A C79 H79B 107.912 no
O80 C81 H81A 109.075 no
O80 C81 H81B 109.070 no
C82 C81 H81A 109.058 no
C82 C81 H81B 109.065 no
H81A C81 H81B 107.826 no
C81 C82 H82A 110.274 no
C81 C82 H82B 110.279 no
C83 C82 H82A 110.275 no
C83 C82 H82B 110.275 no
H82A C82 H82B 108.535 no
C82 C83 H83A 111.551 no
C82 C83 H83B 111.554 no
C84 C83 H83A 111.546 no
C84 C83 H83B 111.558 no
H83A C83 H83B 109.353 no
O80 C84 H84A 108.001 no
O80 C84 H84B 107.989 no
C83 C84 H84A 107.999 no
C83 C84 H84B 107.999 no
H84A C84 H84B 107.252 no

loop_
_geom_bond_atom_site_label_1
_geom_bond_atom_site_label_2
_geom_bond_distance
_geom_bond_publ_flag
Ir1 Cl1 2.339(2) yes
Ir1 C1 2.057(6) yes
Ir1 C72 2.132(6) yes
Ir1 C73 2.110(6) yes
Ir1 C76 2.183(7) yes
Ir1 C77 2.197(8) yes
O80 C81 1.45(3) yes
O80 C84 1.45(2) yes
N2 C1 1.376(8) yes
N2 C3 1.398(7) yes
N2 C6 1.444(7) yes
N5 C1 1.382(7) yes
N5 C4 1.379(8) yes
N5 C39 1.463(8) yes
C3 C4 1.339(9) yes
C6 C7 1.403(8) yes
C6 C11 1.409(8) yes
C7 C8 1.400(8) yes
C7 C12 1.531(8) yes
C8 C9 1.403(9) yes
C9 C10 1.388(9) yes
C9 C25 1.506(10) yes
C10 C11 1.388(9) yes
C11 C26 1.536(9) yes
C12 C13 1.524(8) yes
C12 C19 1.537(9) yes
C13 C14 1.391(9) yes
C13 C18 1.386(10) yes
C14 C15 1.382(9) yes
C15 C16 1.384(10) yes
C16 C17 1.372(12) yes
C17 C18 1.395(10) yes
C19 C20 1.371(10) yes
C19 C24 1.380(11) yes
C20 C21 1.445(14) yes
C21 C22 1.333(19) yes
C22 C23 1.335(16) yes
C23 C24 1.388(14) yes
C26 C27 1.524(8) yes
C26 C33 1.543(8) yes
C27 C28 1.377(12) yes
C27 C32 1.373(10) yes
C28 C29 1.400(11) yes
C29 C30 1.375(13) yes
C30 C31 1.373(15) yes
C31 C32 1.410(10) yes
C33 C34 1.369(14) yes
C33 C38 1.383(13) yes
C34 C35 1.397(13) yes
C35 C36 1.347(18) yes
C36 C37 1.379(18) yes
C37 C38 1.382(12) yes
C39 C40 1.412(8) yes
C39 C44 1.398(9) yes
C40 C41 1.399(9) yes
C40 C45 1.526(9) yes
C41 C42 1.378(9) yes
C42 C43 1.402(9) yes
C42 C58 1.506(10) yes
C43 C44 1.397(9) yes
C44 C59 1.540(9) yes
C45 C46 1.530(9) yes
C45 C52 1.540(8) yes
C46 C47 1.399(10) yes
C46 C51 1.398(9) yes
C47 C48 1.374(11) yes
C48 C49 1.372(11) yes
C49 C50 1.368(11) yes
C50 C51 1.395(10) yes
C52 C53 1.400(9) yes
C52 C57 1.389(10) yes
C53 C54 1.399(9) yes
C54 C55 1.378(11) yes
C55 C56 1.373(10) yes
C56 C57 1.402(10) yes
C59 C60 1.518(10) yes
C59 C66 1.522(10) yes
C60 C61 1.416(11) yes
C60 C65 1.399(11) yes
C61 C62 1.383(15) yes
C62 C63 1.390(18) yes
C63 C64 1.376(15) yes
C64 C65 1.396(13) yes
C66 C67 1.404(12) yes
C66 C71 1.363(13) yes
C67 C68 1.375(14) yes
C68 C69 1.33(2) yes
C69 C70 1.415(19) yes
C70 C71 1.420(14) yes
C72 C73 1.396(10) yes
C72 C79 1.522(10) yes
C73 C74 1.546(10) yes
C74 C75 1.509(12) yes
C75 C76 1.517(11) yes
C76 C77 1.392(12) yes
C77 C78 1.529(13) yes
C78 C79 1.565(12) yes
C81 C82 1.50(4) yes
C82 C83 1.50(3) yes
C83 C84 1.50(3) yes
C3 H3 0.950 no
C4 H4 0.950 no
C8 H8 0.950 no
C10 H10 0.950 no
C12 H12 1.000 no
C14 H14 0.950 no
C15 H15 0.950 no
C16 H16 0.950 no
C17 H17 0.950 no
C18 H18 0.950 no
C20 H20 0.950 no
C21 H21 0.950 no
C22 H22 0.950 no
C23 H23 0.950 no
C24 H24 0.950 no
C25 H25A 0.980 no
C25 H25B 0.980 no
C25 H25C 0.980 no
C26 H26 1.000 no
C28 H28 0.950 no
C29 H29 0.950 no
C30 H30 0.950 no
C31 H31 0.950 no
C32 H32 0.950 no
C34 H34 0.950 no
C35 H35 0.950 no
C36 H36 0.950 no
C37 H37 0.950 no
C38 H38 0.950 no
C41 H41 0.950 no
C43 H43 0.950 no
C45 H45 1.000 no
C47 H47 0.950 no
C48 H48 0.950 no
C49 H49 0.950 no
C50 H50 0.950 no
C51 H51 0.950 no
C53 H53 0.950 no
C54 H54 0.950 no
C55 H55 0.950 no
C56 H56 0.950 no
C57 H57 0.950 no
C58 H58A 0.980 no
C58 H58B 0.980 no
C58 H58C 0.980 no
C59 H59 1.000 no
C61 H61 0.950 no
C62 H62 0.950 no
C63 H63 0.950 no
C64 H64 0.950 no
C65 H65 0.950 no
C67 H67 0.950 no
C68 H68 0.950 no
C69 H69 0.950 no
C70 H70 0.950 no
C71 H71 0.950 no
C72 H72 0.950 no
C73 H73 0.950 no
C74 H74A 0.990 no
C74 H74B 0.990 no
C75 H75A 0.990 no
C75 H75B 0.990 no
C76 H76 0.950 no
C77 H77 0.950 no
C78 H78A 0.990 no
C78 H78B 0.990 no
C79 H79A 0.990 no
C79 H79B 0.990 no
C81 H81A 0.990 no
C81 H81B 0.990 no
C82 H82A 0.990 no
C82 H82B 0.990 no
C83 H83A 0.990 no
C83 H83B 0.990 no
C84 H84A 0.990 no
C84 H84B 0.990 no

loop_
_geom_contact_atom_site_label_1
_geom_contact_atom_site_label_2
_geom_contact_distance
_geom_contact_publ_flag
_geom_contact_site_symmetry_2
Ir1 C39 3.552(6) no .
Cl1 N5 3.437(5) no .
Cl1 C39 3.280(6) no .
Cl1 C40 3.424(6) no .
Cl1 C57 3.524(7) no .
N2 C12 2.922(7) no .
N2 C19 3.552(8) no .
N2 C26 2.894(7) no .
N2 C27 3.230(8) no .
N2 C39 3.585(8) no .
N2 C73 3.554(8) no .
N5 C6 3.572(7) no .
N5 C45 2.941(7) no .
N5 C46 3.531(8) no .
N5 C59 2.926(8) no .
N5 C60 3.186(8) no .
C1 C7 3.535(8) no .
C1 C11 3.284(9) no .
C1 C26 3.290(9) no .
C1 C40 3.536(8) no .
C1 C44 3.340(9) no .
C1 C59 3.417(9) no .
C3 C7 3.122(8) no .
C3 C11 3.477(8) no .
C3 C12 3.130(8) no .
C3 C19 3.148(9) no .
C3 C20 3.254(10) no .
C3 C27 3.564(8) no .
C3 C39 3.569(9) no .
C4 C6 3.564(8) no .
C4 C40 3.102(9) no .
C4 C44 3.478(9) no .
C4 C45 3.070(8) no .
C4 C46 3.067(8) no .
C4 C47 3.453(9) no .
C4 C60 3.527(9) no .
C6 C9 2.804(8) no .
C6 C19 3.376(8) no .
C6 C27 3.227(8) no .
C6 C28 3.525(10) no .
C6 C73 3.288(8) no .
C7 C10 2.787(8) no .
C7 C14 3.115(8) no .
C7 C24 2.969(10) no .
C8 C11 2.798(8) no .
C8 C13 2.953(8) no .
C8 C14 3.393(9) no .
C8 C19 3.314(9) no .
C8 C24 3.256(11) no .
C10 C27 3.503(9) no .
C10 C28 3.580(10) no .
C10 C33 2.955(10) no .
C10 C34 3.411(10) no .
C11 C28 2.952(10) no .
C11 C34 3.418(10) no .
C11 C38 3.413(11) no .
C11 C73 3.600(9) no .
C13 C16 2.809(9) no .
C13 C20 3.357(10) no .
C13 C24 3.333(10) no .
C14 C17 2.753(11) no .
C15 C18 2.747(11) no .
C18 C19 2.859(9) no .
C18 C20 3.505(11) no .
C18 C24 3.359(10) no .
C19 C22 2.792(14) no .
C20 C23 2.761(14) no .
C21 C24 2.700(13) no .
C27 C30 2.799(10) no .
C27 C34 2.946(10) no .
C28 C31 2.768(12) no .
C28 C33 3.419(11) no .
C28 C34 3.437(12) no .
C29 C32 2.741(13) no .
C31 C47 3.598(11) no .
C31 C52 3.559(12) no .
C32 C33 3.177(9) no .
C32 C34 3.587(12) no .
C32 C57 3.547(11) no .
C33 C36 2.772(10) no .
C34 C37 2.747(17) no .
C35 C38 2.739(16) no .
C39 C42 2.801(9) no .
C39 C46 3.345(9) no .
C39 C60 3.187(9) no .
C39 C65 3.474(10) no .
C40 C43 2.794(9) no .
C40 C51 2.901(9) no .
C40 C57 3.192(9) no .
C41 C44 2.788(9) no .
C41 C46 3.315(9) no .
C41 C51 3.290(9) no .
C41 C52 2.941(9) no .
C41 C57 3.488(10) no .
C43 C60 3.513(9) no .
C43 C66 2.882(9) no .
C43 C71 3.171(11) no .
C44 C65 2.948(10) no .
C44 C71 3.104(11) no .
C46 C49 2.799(10) no .
C46 C53 2.858(9) no .
C47 C50 2.736(11) no .
C47 C52 3.239(10) no .
C47 C53 3.328(10) no .
C48 C51 2.768(10) no .
C51 C52 3.504(9) no .
C51 C53 3.578(9) no .
C52 C55 2.802(9) no .
C53 C56 2.759(10) no .
C54 C57 2.778(10) no .
C60 C63 2.808(14) no .
C60 C67 2.844(11) no .
C61 C64 2.773(14) no .
C61 C66 3.284(12) no .
C61 C67 3.399(12) no .
C62 C65 2.778(13) no .
C65 C66 3.418(12) no .
C65 C67 3.460(12) no .
C66 C69 2.776(14) no .
C67 C70 2.779(16) no .
C68 C71 2.748(16) no .
C71 C78 3.566(14) no .
C71 C79 3.519(13) no .
C72 C75 3.455(10) no .
C73 C78 3.096(11) no .
C74 C77 3.084(12) no .
C74 C78 3.046(12) no .
C74 C79 3.087(12) no .
C75 C78 3.084(12) no .
C76 C79 3.465(11) no .
Cl1 C83 3.53(2) no 3_645
Cl1 C84 3.186(18) no 3_645
C9 C81 3.56(3) no 3_545
C10 C81 3.59(2) no 3_545
C22 C37 3.388(15) no 4_454
C37 C22 3.388(15) no 4_455
C37 C68 3.583(18) no 4_555
C42 C84 3.54(2) no 3_645
C48 C55 3.562(10) no 2_445
C48 C56 3.599(11) no 2_445
C53 C58 3.563(9) no 2_445
C54 C58 3.550(10) no 2_445
C55 C48 3.562(10) no 2_545
C56 C48 3.599(11) no 2_545
C58 C53 3.563(9) no 2_545
C58 C54 3.550(10) no 2_545
C68 C37 3.583(18) no 4_554
C81 C9 3.56(3) no 3_555
C81 C10 3.59(2) no 3_555
C83 Cl1 3.53(2) no 3_655
C84 Cl1 3.186(18) no 3_655
C84 C42 3.54(2) no 3_655
Ir1 H26 2.8667 no .
Ir1 H38 3.3284 no .
Ir1 H59 2.9430 no .
Ir1 H75A 3.4373 no .
Ir1 H79B 3.4666 no .
Cl1 H26 2.9668 no .
Cl1 H32 3.2704 no .
Cl1 H38 3.3961 no .
Cl1 H45 3.4966 no .
Cl1 H57 2.6010 no .
Cl1 H76 2.4845 no .
Cl1 H77 2.9088 no .
O80 H82A 3.0519 no .
O80 H82B 3.1609 no .
O80 H83A 3.1412 no .
O80 H83B 3.1849 no .
N2 H4 3.1192 no .
N2 H12 2.5047 no .
N2 H26 2.6106 no .
N2 H45 3.5710 no .
N2 H72 3.0160 no .
N2 H73 2.8653 no .
N5 H3 3.1125 no .
N5 H26 3.5822 no .
N5 H45 2.5348 no .
N5 H59 2.6788 no .
N5 H72 3.2630 no .
C1 H3 3.2057 no .
C1 H4 3.1983 no .
C1 H12 3.2116 no .
C1 H26 2.5914 no .
C1 H45 3.2167 no .
C1 H59 2.7623 no .
C1 H72 2.4246 no .
C1 H73 2.7719 no .
C3 H12 2.7021 no .
C3 H20 3.2277 no .
C3 H45 3.2804 no .
C4 H12 3.3979 no .
C4 H20 3.5600 no .
C4 H45 2.6442 no .
C4 H47 3.5980 no .
C6 H3 2.7393 no .
C6 H8 3.2613 no .
C6 H10 3.2502 no .
C6 H12 2.6405 no .
C6 H26 2.6636 no .
C6 H28 3.2038 no .
C6 H72 3.4228 no .
C6 H73 2.4057 no .
C7 H3 3.1444 no .
C7 H14 2.9308 no .
C7 H24 2.6954 no .
C7 H73 2.9228 no .
C8 H10 3.2433 no .
C8 H12 3.2900 no .
C8 H14 3.3433 no .
C8 H24 2.5969 no .
C8 H25A 3.3096 no .
C8 H25B 2.8637 no .
C8 H25C 2.6885 no .
C8 H73 3.4947 no .
C9 H24 3.4652 no .
C10 H8 3.2446 no .
C10 H25A 2.5948 no .
C10 H25B 3.0555 no .
C10 H25C 3.2251 no .
C10 H26 3.2574 no .
C10 H28 2.9806 no .
C10 H34 3.3973 no .
C10 H73 3.2931 no .
C11 H28 2.6308 no .
C11 H34 3.4470 no .
C11 H38 3.4248 no .
C11 H73 2.6554 no .
C12 H3 3.0843 no .
C12 H8 2.6566 no .
C12 H14 2.6629 no .
C12 H18 2.7149 no .
C12 H20 2.6722 no .
C12 H24 2.6981 no .
C13 H8 2.6209 no .
C13 H15 3.2723 no .
C13 H17 3.2801 no .
C13 H20 3.4250 no .
C13 H24 3.3579 no .
C14 H8 3.1015 no .
C14 H12 2.7249 no .
C14 H16 3.2576 no .
C14 H18 3.2317 no .
C14 H72 3.5566 no .
C15 H17 3.2386 no .
C16 H14 3.2509 no .
C16 H18 3.2472 no .
C17 H15 3.2359 no .
C18 H8 3.1876 no .
C18 H12 3.1636 no .
C18 H14 3.2313 no .
C18 H16 3.2579 no .
C18 H24 3.4581 no .
C19 H3 2.6742 no .
C19 H8 3.3615 no .
C19 H18 2.4732 no .
C19 H21 3.2567 no .
C19 H23 3.2614 no .
C20 H3 2.7886 no .
C20 H12 2.5499 no .
C20 H18 3.0282 no .
C20 H22 3.2975 no .
C20 H24 3.2258 no .
C20 H62 3.5602 no .
C21 H3 3.4467 no .
C21 H23 3.1583 no .
C22 H20 3.2874 no .
C22 H24 3.2185 no .
C23 H18 3.5177 no .
C23 H21 3.1539 no .
C24 H3 3.2408 no .
C24 H8 3.2157 no .
C24 H12 3.3005 no .
C24 H18 2.7692 no .
C24 H20 3.2387 no .
C24 H22 3.2328 no .
C25 H8 2.6713 no .
C25 H10 2.6724 no .
C26 H10 2.7025 no .
C26 H28 2.7266 no .
C26 H32 2.6056 no .
C26 H34 2.7286 no .
C26 H38 2.6300 no .
C26 H73 3.3371 no .
C27 H29 3.2598 no .
C27 H31 3.2787 no .
C27 H34 2.6975 no .
C27 H45 3.5048 no .
C28 H3 3.5465 no .
C28 H26 3.2714 no .
C28 H30 3.2721 no .
C28 H32 3.2242 no .
C28 H34 2.8220 no .
C29 H31 3.2343 no .
C29 H47 3.5203 no .
C30 H28 3.2658 no .
C30 H32 3.2557 no .
C30 H47 2.8159 no .
C31 H29 3.2299 no .
C31 H45 3.0597 no .
C31 H47 2.6980 no .
C32 H26 2.5652 no .
C32 H28 3.2269 no .
C32 H30 3.2670 no .
C32 H34 3.4503 no .
C32 H45 2.7651 no .
C32 H47 3.3927 no .
C32 H57 3.3138 no .
C33 H10 2.5840 no .
C33 H28 3.5725 no .
C33 H32 3.1474 no .
C33 H35 3.2467 no .
C33 H37 3.2534 no .
C34 H10 2.7590 no .
C34 H26 3.2948 no .
C34 H28 3.5547 no .
C34 H36 3.2483 no .
C34 H38 3.2332 no .
C35 H37 3.2115 no .
C36 H34 3.2402 no .
C36 H38 3.2499 no .
C37 H35 3.2139 no .
C37 H75A 3.4220 no .
C38 H10 3.4055 no .
C38 H26 2.5243 no .
C38 H34 3.2363 no .
C38 H36 3.2521 no .
C38 H75A 2.9938 no .
C38 H76 3.4890 no .
C39 H4 2.7253 no .
C39 H41 3.2673 no .
C39 H43 3.2632 no .
C39 H45 2.6569 no .
C39 H51 3.2796 no .
C39 H59 2.6901 no .
C39 H65 3.2033 no .
C40 H4 3.1270 no .
C40 H51 2.5768 no .
C40 H57 3.0488 no .
C41 H43 3.2457 no .
C41 H45 3.2788 no .
C41 H51 2.6572 no .
C41 H57 3.4922 no .
C41 H58A 2.5749 no .
C41 H58B 2.9755 no .
C41 H58C 3.2299 no .
C42 H51 3.3449 no .
C43 H41 3.2468 no .
C43 H58A 3.2956 no .
C43 H58B 2.9427 no .
C43 H58C 2.6550 no .
C43 H59 3.2340 no .
C43 H65 3.0065 no .
C43 H71 3.0819 no .
C44 H65 2.6474 no .
C44 H71 2.9311 no .
C45 H4 3.0236 no .
C45 H31 3.5117 no .
C45 H32 3.4000 no .
C45 H41 2.6466 no .
C45 H47 2.6647 no .
C45 H51 2.7460 no .
C45 H53 2.7268 no .
C45 H57 2.6788 no .
C46 H4 2.5842 no .
C46 H41 3.3844 no .
C46 H48 3.2773 no .
C46 H50 3.2719 no .
C46 H53 2.4858 no .
C47 H4 2.9862 no .
C47 H31 3.5482 no .
C47 H45 2.6293 no .
C47 H49 3.2362 no .
C47 H51 3.2550 no .
C47 H53 2.8983 no .
C48 H4 3.5855 no .
C48 H50 3.2248 no .
C49 H47 3.2291 no .
C49 H51 3.2586 no .
C50 H4 3.5054 no .
C50 H48 3.2274 no .
C51 H4 2.8765 no .
C51 H41 3.3887 no .
C51 H45 3.2720 no .
C51 H47 3.2489 no .
C51 H49 3.2633 no .
C51 H53 2.9773 no .
C52 H31 3.0024 no .
C52 H32 3.3720 no .
C52 H41 2.5848 no .
C52 H47 3.1870 no .
C52 H54 3.2924 no .
C52 H56 3.2750 no .
C53 H31 3.3639 no .
C53 H41 3.0644 no .
C53 H45 3.2170 no .
C53 H47 3.3999 no .
C53 H55 3.2581 no .
C53 H57 3.2553 no .
C54 H56 3.2402 no .
C55 H53 3.2527 no .
C55 H57 3.2620 no .
C56 H31 3.4407 no .
C56 H54 3.2420 no .
C57 H31 3.0725 no .
C57 H32 2.8973 no .
C57 H41 3.1628 no .
C57 H45 2.6916 no .
C57 H53 3.2518 no .
C57 H55 3.2666 no .
C58 H41 2.6334 no .
C58 H43 2.6923 no .
C59 H43 2.6876 no .
C59 H61 2.6730 no .
C59 H65 2.7289 no .
C59 H67 2.7239 no .
C59 H71 2.6213 no .
C59 H79B 3.1200 no .
C59 H72 3.0645 no .
C60 H62 3.2797 no .
C60 H64 3.2725 no .
C60 H67 2.4774 no .
C60 H72 3.5252 no .
C61 H12 3.1285 no .
C61 H20 3.3603 no .
C61 H59 2.5778 no .
C61 H63 3.2705 no .
C61 H65 3.2840 no .
C61 H67 2.9554 no .
C61 H72 3.2123 no .
C62 H12 3.3681 no .
C62 H20 2.7419 no .
C62 H64 3.2424 no .
C63 H20 2.9451 no .
C63 H61 3.2690 no .
C63 H65 3.2683 no .
C64 H62 3.2408 no .
C64 H67 3.5703 no .
C65 H4 3.4004 no .
C65 H59 3.2842 no .
C65 H61 3.2813 no .
C65 H63 3.2734 no .
C65 H67 2.8703 no .
C66 H43 2.5037 no .
C66 H61 3.2896 no .
C66 H65 3.5230 no .
C66 H68 3.2616 no .
C66 H70 3.2854 no .
C66 H79B 2.8769 no .
C67 H43 3.1914 no .
C67 H59 3.1866 no .
C67 H61 3.5443 no .
C67 H69 3.2131 no .
C67 H71 3.2417 no .
C68 H70 3.2443 no .
C69 H67 3.2093 no .
C69 H71 3.2792 no .
C70 H43 3.5829 no .
C70 H68 3.2425 no .
C70 H78A 3.2960 no .
C70 H79B 3.4849 no .
C71 H43 2.7339 no .
C71 H59 2.6712 no .
C71 H67 3.2398 no .
C71 H69 3.2810 no .
C71 H78A 3.0619 no .
C71 H79B 2.7487 no .
C71 H77 3.3074 no .
C72 H14 2.8750 no .
C72 H59 2.6909 no .
C72 H61 3.2837 no .
C72 H74A 2.6933 no .
C72 H74B 3.3127 no .
C72 H78A 3.3350 no .
C72 H78B 3.0239 no .
C72 H77 3.2983 no .
C73 H14 3.0866 no .
C73 H75A 2.9971 no .
C73 H75B 3.3355 no .
C73 H78B 3.2284 no .
C73 H79A 2.8909 no .
C73 H79B 3.3519 no .
C73 H76 3.3866 no .
C74 H78B 2.7037 no .
C74 H79A 3.1488 no .
C74 H72 3.4359 no .
C74 H76 3.2581 no .
C75 H38 3.0035 no .
C75 H78B 2.7319 no .
C75 H73 3.0260 no .
C75 H77 3.4124 no .
C76 H38 3.0440 no .
C76 H74A 2.9700 no .
C76 H74B 3.3054 no .
C76 H78A 3.2993 no .
C76 H78B 2.6762 no .
C76 H73 3.2530 no .
C77 H71 3.0134 no .
C77 H74A 3.1952 no .
C77 H75A 3.3484 no .
C77 H75B 2.8984 no .
C77 H79A 3.3617 no .
C77 H79B 3.0551 no .
C77 H72 3.4285 no .
C78 H71 3.0680 no .
C78 H74A 2.6866 no .
C78 H75B 3.1630 no .
C78 H72 3.3008 no .
C78 H76 3.4109 no .
C79 H59 2.9840 no .
C79 H71 3.2930 no .
C79 H74A 2.7191 no .
C79 H73 3.4125 no .
C79 H77 3.0813 no .
C81 H83A 3.1004 no .
C81 H83B 3.0605 no .
C81 H84A 2.9625 no .
C81 H84B 2.8411 no .
C82 H84A 3.0075 no .
C82 H84B 2.9553 no .
C83 H81A 3.0131 no .
C83 H81B 3.1306 no .
C84 H81A 2.8313 no .
C84 H81B 2.9749 no .
C84 H82A 2.9653 no .
C84 H82B 3.0071 no .
H3 H4 2.4694 no .
H3 H12 2.9057 no .
H3 H20 3.0124 no .
H3 H28 3.5044 no .
H4 H45 2.8538 no .
H4 H47 3.3604 no .
H4 H51 3.1907 no .
H4 H65 3.4480 no .
H8 H12 3.5412 no .
H8 H14 3.2927 no .
H8 H18 3.4377 no .
H8 H24 2.5206 no .
H8 H25A 3.5818 no .
H8 H25B 2.8874 no .
H8 H25C 2.5557 no .
H10 H25A 2.3848 no .
H10 H25B 3.1922 no .
H10 H25C 3.4488 no .
H10 H26 3.4978 no .
H10 H28 3.1805 no .
H10 H34 2.8002 no .
H12 H14 2.6597 no .
H12 H18 3.3839 no .
H12 H20 2.3672 no .
H12 H24 3.5864 no .
H12 H61 2.9046 no .
H12 H62 3.3200 no .
H12 H72 2.9254 no .
H14 H15 2.3179 no .
H14 H61 3.3924 no .
H14 H79A 3.4518 no .
H14 H72 2.7561 no .
H14 H73 3.1371 no .
H15 H16 2.3361 no .
H16 H17 2.3271 no .
H17 H18 2.3328 no .
H18 H20 3.4140 no .
H18 H24 3.0098 no .
H20 H21 2.3969 no .
H20 H62 2.7675 no .
H20 H63 3.1010 no .
H21 H22 2.2717 no .
H22 H23 2.2841 no .
H23 H24 2.3224 no .
H26 H28 3.5532 no .
H26 H32 2.3685 no .
H26 H38 2.3104 no .
H26 H73 2.9669 no .
H28 H29 2.3418 no .
H28 H34 2.9045 no .
H29 H30 2.3234 no .
H30 H31 2.3320 no .
H30 H47 2.9681 no .
H31 H32 2.3553 no .
H31 H45 3.0886 no .
H31 H47 2.7443 no .
H31 H57 3.4158 no .
H32 H45 2.6063 no .
H32 H57 2.5058 no .
H34 H35 2.3418 no .
H35 H36 2.2932 no .
H36 H37 2.3301 no .
H37 H38 2.3297 no .
H37 H75A 3.1573 no .
H38 H75A 2.3009 no .
H38 H73 3.3822 no .
H38 H76 2.5710 no .
H41 H45 3.5209 no .
H41 H51 2.8365 no .
H41 H53 3.2535 no .
H41 H57 3.3944 no .
H41 H58A 2.3719 no .
H41 H58B 3.0632 no .
H41 H58C 3.4665 no .
H43 H58A 3.5681 no .
H43 H58B 3.0177 no .
H43 H58C 2.5032 no .
H43 H59 3.4653 no .
H43 H65 3.2063 no .
H43 H67 3.5809 no .
H43 H71 2.8759 no .
H45 H47 2.4669 no .
H45 H51 3.5493 no .
H45 H53 3.4579 no .
H45 H57 2.6104 no .
H47 H48 2.3097 no .
H47 H53 3.1891 no .
H48 H49 2.3244 no .
H49 H50 2.3127 no .
H50 H51 2.3372 no .
H51 H53 3.3274 no .
H51 H65 3.4166 no .
H53 H54 2.3444 no .
H54 H55 2.3302 no .
H55 H56 2.3182 no .
H56 H57 2.3455 no .
H59 H61 2.4038 no .
H59 H65 3.5757 no .
H59 H67 3.4250 no .
H59 H71 2.5769 no .
H59 H79B 2.4561 no .
H59 H72 2.0981 no .
H59 H77 3.4764 no .
H61 H62 2.3250 no .
H61 H67 3.3039 no .
H61 H79B 3.0752 no .
H61 H72 2.5412 no .
H62 H63 2.3387 no .
H63 H64 2.3233 no .
H64 H65 2.3373 no .
H65 H67 3.1863 no .
H67 H68 2.3132 no .
H68 H69 2.2579 no .
H69 H70 2.3787 no .
H70 H71 2.3812 no .
H70 H78A 3.1288 no .
H71 H78A 2.6678 no .
H71 H79B 2.7405 no .
H71 H77 2.4060 no .
H74A H75A 2.7989 no .
H74A H75B 2.2009 no .
H74A H78A 3.5885 no .
H74A H78B 2.1474 no .
H74A H79A 2.5350 no .
H74A H73 2.8880 no .
H74B H75A 2.2012 no .
H74B H75B 2.5244 no .
H74B H73 2.3812 no .
H75A H73 3.1965 no .
H75A H76 2.2896 no .
H75B H78B 2.5578 no .
H75B H76 2.7012 no .
H78A H79A 2.5857 no .
H78A H79B 2.2519 no .
H78A H77 2.3567 no .
H78B H79A 2.2498 no .
H78B H79B 2.8369 no .
H78B H76 3.5937 no .
H78B H77 2.8680 no .
H79A H72 2.7154 no .
H79B H72 2.3037 no .
H79B H77 3.2782 no .
H81A H82A 2.7390 no .
H81A H82B 2.1717 no .
H81A H83B 3.4139 no .
H81A H84B 3.1649 no .
H81B H82A 2.1744 no .
H81B H82B 2.6499 no .
H81B H84A 3.5091 no .
H82A H83A 2.2052 no .
H82A H83B 2.7450 no .
H82A H84A 3.4361 no .
H82B H83A 2.7167 no .
H82B H83B 2.2061 no .
H82B H84B 3.4203 no .
H83A H84A 2.1692 no .
H83A H84B 2.7147 no .
H83B H84A 2.6771 no .
H83B H84B 2.1661 no .
H72 H73 2.2975 no .
H76 H77 2.2878 no .
Cl1 H15 3.1889 no 3_545
Cl1 H16 3.1071 no 3_545
Cl1 H83B 3.1362 no 3_645
Cl1 H84A 3.1491 no 3_645
Cl1 H84B 2.5190 no 3_645
O80 H23 3.5808 no 3_555
O80 H24 3.4895 no 3_555
O80 H25B 3.3843 no 3_555
O80 H58B 3.0588 no 3_655
O80 H71 3.3998 no 3_655
C8 H56 3.2969 no 3_555
C9 H21 3.4763 no 4_455
C9 H55 3.1072 no 3_555
C9 H81A 2.8805 no 3_545
C9 H81B 3.3570 no 3_545
C10 H21 3.0239 no 4_455
C10 H55 3.5787 no 3_555
C10 H81A 3.0754 no 3_545
C10 H81B 3.1548 no 3_545
C11 H81B 3.5650 no 3_545
C14 H56 3.1058 no 3_555
C15 H56 3.2298 no 3_555
C15 H57 3.4575 no 3_555
C16 H37 3.5537 no 3_555
C16 H67 3.4497 no 2_455
C16 H83B 2.9861 no 1_455
C17 H67 3.0604 no 2_455
C17 H68 3.5535 no 2_455
C17 H69 3.4888 no 1_455
C17 H83B 3.4243 no 1_455
C18 H36 3.5218 no 4_454
C18 H69 3.4213 no 1_455
C21 H10 3.2426 no 4_454
C21 H25A 3.2682 no 4_454
C21 H54 3.4145 no 2_445
C21 H55 3.3483 no 2_445
C22 H37 3.4272 no 4_454
C22 H54 3.0180 no 2_445
C22 H55 3.3651 no 2_445
C22 H58C 3.2754 no 1_455
C22 H74B 3.5963 no 4_454
C22 H75A 3.4238 no 4_454
C23 H43 3.4094 no 1_455
C23 H54 3.2739 no 2_445
C23 H58B 3.5405 no 1_455
C23 H58C 3.1502 no 1_455
C25 H21 3.2843 no 4_455
C25 H49 3.4458 no 4_455
C25 H55 3.0030 no 3_555
C25 H81A 2.6840 no 3_545
C28 H81B 2.7876 no 3_545
C28 H82A 3.4872 no 3_545
C29 H53 3.0968 no 2_445
C29 H81B 3.4394 no 3_545
C29 H82A 3.5444 no 3_545
C30 H41 3.3241 no 2_445
C30 H51 3.2237 no 2_445
C30 H58A 3.2678 no 2_445
C30 H74A 3.1791 no 3_545
C30 H78B 3.0165 no 3_545
C30 H79A 3.4195 no 3_545
C31 H58A 3.2363 no 2_445
C31 H74A 2.7497 no 3_545
C31 H78B 3.3908 no 3_545
C31 H79A 3.0772 no 3_545
C32 H15 3.5006 no 3_545
C32 H79A 3.2521 no 3_545
C33 H15 3.5198 no 3_545
C34 H79A 3.4292 no 3_545
C35 H79B 3.5556 no 3_545
C36 H18 3.4686 no 4_455
C36 H61 3.5189 no 3_545
C36 H68 3.4263 no 4_555
C37 H15 3.4796 no 3_545
C37 H22 3.2034 no 4_455
C37 H68 3.1894 no 4_555
C38 H15 3.1352 no 3_545
C38 H22 3.2309 no 4_455
C40 H84A 3.4082 no 3_645
C41 H30 3.0325 no 2_545
C41 H48 3.2538 no 2_545
C41 H84A 2.8324 no 3_645
C42 H30 3.4576 no 2_545
C42 H75B 3.1040 no 4_554
C42 H84A 2.6469 no 3_645
C43 H23 3.2692 no 1_655
C43 H75B 3.1703 no 4_554
C43 H84A 3.0932 no 3_645
C44 H84A 3.5947 no 3_645
C47 H41 3.4631 no 2_445
C47 H58A 3.1076 no 2_445
C48 H25C 3.5691 no 4_454
C48 H41 3.1316 no 2_445
C48 H58A 3.5036 no 2_445
C48 H83A 3.3515 no 4_554
C49 H25C 2.8531 no 4_454
C49 H82A 3.5918 no 4_554
C49 H83A 2.9576 no 4_554
C50 H25C 3.3383 no 4_454
C50 H29 3.1558 no 2_545
C50 H78A 3.4694 no 4_554
C51 H29 3.0991 no 2_545
C51 H30 3.0113 no 2_545
C52 H48 3.1296 no 2_545
C53 H29 3.2165 no 2_545
C53 H48 3.1707 no 2_545
C53 H58A 3.1288 no 2_445
C53 H58B 3.3590 no 2_445
C54 H22 3.5774 no 2_545
C54 H48 3.0906 no 2_545
C54 H58A 3.3961 no 2_445
C54 H58B 3.4059 no 2_445
C54 H58C 3.2590 no 2_445
C54 H74B 3.3925 no 3_545
C55 H22 3.5821 no 2_545
C55 H25C 3.1418 no 3_545
C55 H48 2.9872 no 2_545
C55 H74B 2.9003 no 3_545
C56 H25C 3.4095 no 3_545
C56 H48 2.8920 no 2_545
C56 H49 3.4052 no 2_545
C56 H74B 3.3883 no 3_545
C57 H15 3.5448 no 3_545
C57 H48 2.9480 no 2_545
C58 H23 3.1113 no 1_655
C58 H30 3.4542 no 2_545
C58 H31 3.5128 no 2_545
C58 H53 3.3752 no 2_545
C58 H54 3.3862 no 2_545
C58 H74B 3.5830 no 4_554
C58 H75B 3.1323 no 4_554
C58 H84A 3.1041 no 3_645
C61 H36 3.4886 no 3_555
C62 H17 3.2840 no 2_555
C62 H36 3.4175 no 3_555
C62 H68 3.2800 no 2_455
C62 H69 3.5011 no 2_455
C63 H17 3.1097 no 2_555
C63 H82B 2.9607 no 2_455
C64 H17 3.3188 no 2_555
C64 H82B 3.3002 no 2_455
C67 H17 3.5304 no 2_555
C67 H35 3.1953 no 3_555
C67 H37 3.2272 no 4_554
C68 H35 3.1830 no 3_555
C68 H36 3.4659 no 4_554
C68 H37 2.7721 no 4_554
C68 H62 3.1573 no 2_555
C69 H18 3.5588 no 1_655
C69 H36 3.4950 no 4_554
C69 H37 3.4314 no 4_554
C69 H62 3.4844 no 2_555
C70 H23 3.5131 no 1_655
C70 H24 3.4617 no 1_655
C74 H22 3.4401 no 4_455
C74 H31 3.0741 no 3_555
C74 H58C 3.2137 no 4_555
C75 H22 3.3188 no 4_455
C75 H58C 3.0582 no 4_555
C76 H65 3.5427 no 4_555
C77 H84B 3.1501 no 3_645
C78 H50 3.1574 no 4_555
C81 H10 3.5806 no 3_555
C81 H25B 3.0108 no 3_555
C81 H28 2.8559 no 3_555
C82 H28 3.4439 no 3_555
C82 H63 3.2130 no 2_555
C82 H64 3.5417 no 2_555
C83 H49 3.3514 no 4_555
C84 H58B 3.2741 no 3_655
C84 H77 3.2155 no 3_655
H3 H54 3.2335 no 2_445
H8 H56 2.9943 no 3_555
H8 H70 3.4684 no 1_455
H10 C21 3.2426 no 4_455
H10 C81 3.5806 no 3_545
H10 H21 2.3358 no 4_455
H10 H81A 3.0092 no 3_545
H10 H81B 3.2707 no 3_545
H14 H56 2.9819 no 3_555
H15 Cl1 3.1889 no 3_555
H15 C32 3.5006 no 3_555
H15 C33 3.5198 no 3_555
H15 C37 3.4796 no 3_555
H15 C38 3.1352 no 3_555
H15 C57 3.5448 no 3_555
H15 H26 3.5694 no 3_555
H15 H32 2.6892 no 3_555
H15 H38 3.1678 no 3_555
H15 H56 3.2097 no 3_555
H15 H57 2.9116 no 3_555
H16 Cl1 3.1071 no 3_555
H16 H37 3.4292 no 3_555
H16 H38 3.2457 no 3_555
H16 H67 3.3604 no 2_455
H16 H83B 2.6363 no 1_455
H16 H76 2.7026 no 3_555
H17 C62 3.2840 no 2_455
H17 C63 3.1097 no 2_455
H17 C64 3.3188 no 2_455
H17 C67 3.5304 no 2_455
H17 H36 3.2967 no 4_454
H17 H63 3.3910 no 2_455
H17 H67 2.6525 no 2_455
H17 H69 3.0540 no 1_455
H17 H83B 3.4112 no 1_455
H18 C36 3.4686 no 4_454
H18 C69 3.5588 no 1_455
H18 H36 2.7862 no 4_454
H18 H69 2.9204 no 1_455
H21 C9 3.4763 no 4_454
H21 C10 3.0239 no 4_454
H21 C25 3.2843 no 4_454
H21 H10 2.3358 no 4_454
H21 H25A 2.4729 no 4_454
H21 H55 3.0080 no 2_445
H22 C37 3.2034 no 4_454
H22 C38 3.2309 no 4_454
H22 C54 3.5774 no 2_445
H22 C55 3.5821 no 2_445
H22 C74 3.4401 no 4_454
H22 C75 3.3188 no 4_454
H22 H37 3.2218 no 4_454
H22 H38 3.2533 no 4_454
H22 H54 3.0966 no 2_445
H22 H55 3.0686 no 2_445
H22 H58C 2.8361 no 1_455
H22 H74B 2.7238 no 4_454
H22 H75A 2.5437 no 4_454
H23 O80 3.5808 no 3_545
H23 C43 3.2692 no 1_455
H23 C58 3.1113 no 1_455
H23 C70 3.5131 no 1_455
H23 H43 2.4928 no 1_455
H23 H54 3.5080 no 2_445
H23 H58B 2.9302 no 1_455
H23 H58C 2.5682 no 1_455
H24 O80 3.4895 no 3_545
H24 C70 3.4617 no 1_455
H24 H70 3.0433 no 1_455
H25A C21 3.2682 no 4_455
H25A H21 2.4729 no 4_455
H25A H55 2.9414 no 3_555
H25A H64 3.4229 no 4_455
H25A H81A 2.8094 no 3_545
H25B O80 3.3843 no 3_545
H25B C81 3.0108 no 3_545
H25B H50 3.5230 no 4_455
H25B H64 3.2921 no 4_455
H25B H81A 2.1110 no 3_545
H25B H81B 3.4011 no 3_545
H25C C48 3.5691 no 4_455
H25C C49 2.8531 no 4_455
H25C C50 3.3383 no 4_455
H25C C55 3.1418 no 3_555
H25C C56 3.4095 no 3_555
H25C H49 2.5276 no 4_455
H25C H50 3.3693 no 4_455
H25C H55 2.5835 no 3_555
H25C H56 3.0862 no 3_555
H25C H81A 3.5926 no 3_545
H26 H15 3.5694 no 3_545
H28 C81 2.8559 no 3_545
H28 C82 3.4439 no 3_545
H28 H81A 3.2522 no 3_545
H28 H81B 1.8995 no 3_545
H28 H82A 3.0395 no 3_545
H29 C50 3.1558 no 2_445
H29 C51 3.0991 no 2_445
H29 C53 3.2165 no 2_445
H29 H50 3.3018 no 2_445
H29 H51 3.2233 no 2_445
H29 H53 2.4020 no 2_445
H29 H81B 3.2176 no 3_545
H29 H82A 3.1246 no 3_545
H30 C41 3.0325 no 2_445
H30 C42 3.4576 no 2_445
H30 C51 3.0113 no 2_445
H30 C58 3.4542 no 2_445
H30 H41 2.5872 no 2_445
H30 H50 3.5783 no 2_445
H30 H51 2.4246 no 2_445
H30 H53 3.4061 no 2_445
H30 H58A 2.7458 no 2_445
H30 H74A 3.0344 no 3_545
H30 H75B 3.4710 no 3_545
H30 H78B 2.7768 no 3_545
H31 C58 3.5128 no 2_445
H31 C74 3.0741 no 3_545
H31 H58A 2.6662 no 2_445
H31 H58C 3.5457 no 2_445
H31 H74A 2.2380 no 3_545
H31 H74B 3.0760 no 3_545
H31 H78B 3.4593 no 3_545
H31 H79A 3.2754 no 3_545
H32 H15 2.6892 no 3_545
H32 H79A 3.5166 no 3_545
H34 H79A 3.2023 no 3_545
H34 H79B 3.5759 no 3_545
H34 H82A 3.5167 no 3_545
H35 C67 3.1953 no 3_545
H35 C68 3.1830 no 3_545
H35 H61 3.4709 no 3_545
H35 H67 3.3833 no 3_545
H35 H68 3.3656 no 3_545
H35 H79B 3.1842 no 3_545
H36 C18 3.5218 no 4_455
H36 C61 3.4886 no 3_545
H36 C62 3.4175 no 3_545
H36 C68 3.4659 no 4_555
H36 C69 3.4950 no 4_555
H36 H17 3.2967 no 4_455
H36 H18 2.7862 no 4_455
H36 H61 3.2428 no 3_545
H36 H62 3.1097 no 3_545
H36 H68 3.0026 no 4_555
H36 H69 3.0852 no 4_555
H37 C16 3.5537 no 3_545
H37 C22 3.4272 no 4_455
H37 C67 3.2272 no 4_555
H37 C68 2.7721 no 4_555
H37 C69 3.4314 no 4_555
H37 H16 3.4292 no 3_545
H37 H22 3.2218 no 4_455
H37 H67 3.3066 no 4_555
H37 H68 2.5066 no 4_555
H38 H15 3.1678 no 3_545
H38 H16 3.2457 no 3_545
H38 H22 3.2533 no 4_455
H41 C30 3.3241 no 2_545
H41 C47 3.4631 no 2_545
H41 C48 3.1316 no 2_545
H41 H30 2.5872 no 2_545
H41 H47 3.0880 no 2_545
H41 H48 2.4421 no 2_545
H41 H84A 3.1393 no 3_645
H43 C23 3.4094 no 1_655
H43 H23 2.4928 no 1_655
H43 H75A 3.4141 no 4_554
H43 H75B 3.1009 no 4_554
H43 H84A 3.5538 no 3_645
H47 H41 3.0880 no 2_445
H47 H58A 2.7060 no 2_445
H48 C41 3.2538 no 2_445
H48 C52 3.1296 no 2_445
H48 C53 3.1707 no 2_445
H48 C54 3.0906 no 2_445
H48 C55 2.9872 no 2_445
H48 C56 2.8920 no 2_445
H48 C57 2.9480 no 2_445
H48 H41 2.4421 no 2_445
H48 H55 3.5214 no 2_445
H48 H56 3.3629 no 2_445
H48 H57 3.4240 no 2_445
H48 H58A 3.4421 no 2_445
H48 H83A 3.1899 no 4_554
H49 C25 3.4458 no 4_454
H49 C56 3.4052 no 2_445
H49 C83 3.3514 no 4_554
H49 H25C 2.5276 no 4_454
H49 H56 3.2095 no 2_445
H49 H82A 3.2827 no 4_554
H49 H83A 2.4191 no 4_554
H50 C78 3.1574 no 4_554
H50 H25B 3.5230 no 4_454
H50 H25C 3.3693 no 4_454
H50 H29 3.3018 no 2_545
H50 H30 3.5783 no 2_545
H50 H78A 2.5416 no 4_554
H50 H78B 2.9009 no 4_554
H51 C30 3.2237 no 2_545
H51 H29 3.2233 no 2_545
H51 H30 2.4246 no 2_545
H51 H75B 3.5106 no 4_554
H51 H78B 3.1681 no 4_554
H53 C29 3.0968 no 2_545
H53 C58 3.3752 no 2_445
H53 H29 2.4020 no 2_545
H53 H30 3.4061 no 2_545
H53 H58A 3.0111 no 2_445
H53 H58B 2.9635 no 2_445
H54 C21 3.4145 no 2_545
H54 C22 3.0180 no 2_545
H54 C23 3.2739 no 2_545
H54 C58 3.3862 no 2_445
H54 H3 3.2335 no 2_545
H54 H22 3.0966 no 2_545
H54 H23 3.5080 no 2_545
H54 H58A 3.4946 no 2_445
H54 H58B 3.0843 no 2_445
H54 H58C 3.0382 no 2_445
H55 C9 3.1072 no 3_545
H55 C10 3.5787 no 3_545
H55 C21 3.3483 no 2_545
H55 C22 3.3651 no 2_545
H55 C25 3.0030 no 3_545
H55 H21 3.0080 no 2_545
H55 H22 3.0686 no 2_545
H55 H25A 2.9414 no 3_545
H55 H25C 2.5835 no 3_545
H55 H48 3.5214 no 2_545
H55 H74B 2.7683 no 3_545
H56 C8 3.2969 no 3_545
H56 C14 3.1058 no 3_545
H56 C15 3.2298 no 3_545
H56 H8 2.9943 no 3_545
H56 H14 2.9819 no 3_545
H56 H15 3.2097 no 3_545
H56 H25C 3.0862 no 3_545
H56 H48 3.3629 no 2_545
H56 H49 3.2095 no 2_545
H57 C15 3.4575 no 3_545
H57 H15 2.9116 no 3_545
H57 H48 3.4240 no 2_545
H57 H83A 3.4393 no 3_645
H58A C30 3.2678 no 2_545
H58A C31 3.2363 no 2_545
H58A C47 3.1076 no 2_545
H58A C48 3.5036 no 2_545
H58A C53 3.1288 no 2_545
H58A C54 3.3961 no 2_545
H58A H30 2.7458 no 2_545
H58A H31 2.6662 no 2_545
H58A H47 2.7060 no 2_545
H58A H48 3.4421 no 2_545
H58A H53 3.0111 no 2_545
H58A H54 3.4946 no 2_545
H58A H74A 3.3357 no 4_554
H58A H74B 3.4975 no 4_554
H58A H75B 3.3015 no 4_554
H58B O80 3.0588 no 3_645
H58B C23 3.5405 no 1_655
H58B C53 3.3590 no 2_545
H58B C54 3.4059 no 2_545
H58B C84 3.2741 no 3_645
H58B H23 2.9302 no 1_655
H58B H53 2.9635 no 2_545
H58B H54 3.0843 no 2_545
H58B H84A 2.6231 no 3_645
H58C C22 3.2754 no 1_655
H58C C23 3.1502 no 1_655
H58C C54 3.2590 no 2_545
H58C C74 3.2137 no 4_554
H58C C75 3.0582 no 4_554
H58C H22 2.8361 no 1_655
H58C H23 2.5682 no 1_655
H58C H31 3.5457 no 2_545
H58C H54 3.0382 no 2_545
H58C H74A 3.2312 no 4_554
H58C H74B 2.8077 no 4_554
H58C H75A 2.9682 no 4_554
H58C H75B 2.5835 no 4_554
H61 C36 3.5189 no 3_555
H61 H35 3.4709 no 3_555
H61 H36 3.2428 no 3_555
H62 C68 3.1573 no 2_455
H62 C69 3.4844 no 2_455
H62 H36 3.1097 no 3_555
H62 H68 2.3881 no 2_455
H62 H69 3.0608 no 2_455
H63 C82 3.2130 no 2_455
H63 H17 3.3910 no 2_555
H63 H69 3.2936 no 2_455
H63 H81A 3.3807 no 2_455
H63 H82B 2.2336 no 2_455
H64 C82 3.5417 no 2_455
H64 H25A 3.4229 no 4_454
H64 H25B 3.2921 no 4_454
H64 H81A 3.0867 no 2_455
H64 H82B 2.9118 no 2_455
H64 H83B 3.2558 no 2_455
H65 C76 3.5427 no 4_554
H65 H75B 3.0413 no 4_554
H65 H76 3.5752 no 4_554
H67 C16 3.4497 no 2_555
H67 C17 3.0604 no 2_555
H67 H16 3.3604 no 2_555
H67 H17 2.6525 no 2_555
H67 H35 3.3833 no 3_555
H67 H37 3.3066 no 4_554
H68 C17 3.5535 no 2_555
H68 C36 3.4263 no 4_554
H68 C37 3.1894 no 4_554
H68 C62 3.2800 no 2_555
H68 H35 3.3656 no 3_555
H68 H36 3.0026 no 4_554
H68 H37 2.5066 no 4_554
H68 H62 2.3881 no 2_555
H69 C17 3.4888 no 1_655
H69 C18 3.4213 no 1_655
H69 C62 3.5011 no 2_555
H69 H17 3.0540 no 1_655
H69 H18 2.9204 no 1_655
H69 H36 3.0852 no 4_554
H69 H62 3.0608 no 2_555
H69 H63 3.2936 no 2_555
H70 H8 3.4684 no 1_655
H70 H24 3.0433 no 1_655
H71 O80 3.3998 no 3_645
H71 H84B 3.1619 no 3_645
H74A C30 3.1791 no 3_555
H74A C31 2.7497 no 3_555
H74A H30 3.0344 no 3_555
H74A H31 2.2380 no 3_555
H74A H58A 3.3357 no 4_555
H74A H58C 3.2312 no 4_555
H74B C22 3.5963 no 4_455
H74B C54 3.3925 no 3_555
H74B C55 2.9003 no 3_555
H74B C56 3.3883 no 3_555
H74B C58 3.5830 no 4_555
H74B H22 2.7238 no 4_455
H74B H31 3.0760 no 3_555
H74B H55 2.7683 no 3_555
H74B H58A 3.4975 no 4_555
H74B H58C 2.8077 no 4_555
H75A C22 3.4238 no 4_455
H75A H22 2.5437 no 4_455
H75A H43 3.4141 no 4_555
H75A H58C 2.9682 no 4_555
H75B C42 3.1040 no 4_555
H75B C43 3.1703 no 4_555
H75B C58 3.1323 no 4_555
H75B H30 3.4710 no 3_555
H75B H43 3.1009 no 4_555
H75B H51 3.5106 no 4_555
H75B H58A 3.3015 no 4_555
H75B H58C 2.5835 no 4_555
H75B H65 3.0413 no 4_555
H78A C50 3.4694 no 4_555
H78A H50 2.5416 no 4_555
H78B C30 3.0165 no 3_555
H78B C31 3.3908 no 3_555
H78B H30 2.7768 no 3_555
H78B H31 3.4593 no 3_555
H78B H50 2.9009 no 4_555
H78B H51 3.1681 no 4_555
H79A C30 3.4195 no 3_555
H79A C31 3.0772 no 3_555
H79A C32 3.2521 no 3_555
H79A C34 3.4292 no 3_555
H79A H31 3.2754 no 3_555
H79A H32 3.5166 no 3_555
H79A H34 3.2023 no 3_555
H79B C35 3.5556 no 3_555
H79B H34 3.5759 no 3_555
H79B H35 3.1842 no 3_555
H81A C9 2.8805 no 3_555
H81A C10 3.0754 no 3_555
H81A C25 2.6840 no 3_555
H81A H10 3.0092 no 3_555
H81A H25A 2.8094 no 3_555
H81A H25B 2.1110 no 3_555
H81A H25C 3.5926 no 3_555
H81A H28 3.2522 no 3_555
H81A H63 3.3807 no 2_555
H81A H64 3.0867 no 2_555
H81B C9 3.3570 no 3_555
H81B C10 3.1548 no 3_555
H81B C11 3.5650 no 3_555
H81B C28 2.7876 no 3_555
H81B C29 3.4394 no 3_555
H81B H10 3.2707 no 3_555
H81B H25B 3.4011 no 3_555
H81B H28 1.8995 no 3_555
H81B H29 3.2176 no 3_555
H82A C28 3.4872 no 3_555
H82A C29 3.5444 no 3_555
H82A C49 3.5918 no 4_555
H82A H28 3.0395 no 3_555
H82A H29 3.1246 no 3_555
H82A H34 3.5167 no 3_555
H82A H49 3.2827 no 4_555
H82B C63 2.9607 no 2_555
H82B C64 3.3002 no 2_555
H82B H63 2.2336 no 2_555
H82B H64 2.9118 no 2_555
H83A C48 3.3515 no 4_555
H83A C49 2.9576 no 4_555
H83A H48 3.1899 no 4_555
H83A H49 2.4191 no 4_555
H83A H57 3.4393 no 3_655
H83B Cl1 3.1362 no 3_655
H83B C16 2.9861 no 1_655
H83B C17 3.4243 no 1_655
H83B H16 2.6363 no 1_655
H83B H17 3.4112 no 1_655
H83B H64 3.2558 no 2_555
H84A Cl1 3.1491 no 3_655
H84A C40 3.4082 no 3_655
H84A C41 2.8324 no 3_655
H84A C42 2.6469 no 3_655
H84A C43 3.0932 no 3_655
H84A C44 3.5947 no 3_655
H84A C58 3.1041 no 3_655
H84A H41 3.1393 no 3_655
H84A H43 3.5538 no 3_655
H84A H58B 2.6231 no 3_655
H84B Cl1 2.5190 no 3_655
H84B C77 3.1501 no 3_655
H84B H71 3.1619 no 3_655
H84B H76 3.3037 no 3_655
H84B H77 2.2712 no 3_655
H76 H16 2.7026 no 3_545
H76 H65 3.5752 no 4_555
H76 H84B 3.3037 no 3_645
H77 C84 3.2155 no 3_645
H77 H84B 2.2712 no 3_645

loop_
_geom_torsion_atom_site_label_1
_geom_torsion_atom_site_label_2
_geom_torsion_atom_site_label_3
_geom_torsion_atom_site_label_4
_geom_torsion
_geom_torsion_publ_flag
Cl1 Ir1 C1 N2 121.9(4) no
Cl1 Ir1 C1 N5 -57.6(4) no
Cl1 Ir1 C73 C72 174.9(2) no
Cl1 Ir1 C73 C74 55.8(7) no
Cl1 Ir1 C76 C75 -137.7(5) no
Cl1 Ir1 C76 C77 101.6(3) no
Cl1 Ir1 C77 C76 -78.8(3) no
Cl1 Ir1 C77 C78 162.3(4) no
C1 Ir1 C72 C73 103.7(3) no
C1 Ir1 C72 C79 -137.5(4) no
C72 Ir1 C1 N2 -71.6(5) no
C72 Ir1 C1 N5 108.9(4) no
C1 Ir1 C73 C72 -79.7(3) no
C1 Ir1 C73 C74 161.1(4) no
C73 Ir1 C1 N2 -33.9(5) no
C73 Ir1 C1 N5 146.6(4) no
C1 Ir1 C77 C76 -173.6(4) no
C1 Ir1 C77 C78 67.5(9) no
C77 Ir1 C1 N2 -141.9(6) no
C77 Ir1 C1 N5 38.5(9) no
C72 Ir1 C73 C72 0.0(3) no
C72 Ir1 C73 C74 -119.1(6) no
C73 Ir1 C72 C73 0.0(3) no
C73 Ir1 C72 C79 118.7(6) no
C72 Ir1 C76 C75 55.4(5) no
C72 Ir1 C76 C77 -65.4(4) no
C76 Ir1 C72 C73 -65.7(3) no
C76 Ir1 C72 C79 53.1(5) no
C72 Ir1 C77 C76 114.1(4) no
C72 Ir1 C77 C78 -4.8(5) no
C77 Ir1 C72 C73 -99.3(3) no
C77 Ir1 C72 C79 19.4(4) no
C73 Ir1 C76 C75 20.4(5) no
C73 Ir1 C76 C77 -100.4(4) no
C76 Ir1 C73 C72 113.6(3) no
C76 Ir1 C73 C74 -5.5(4) no
C73 Ir1 C77 C76 76.2(4) no
C73 Ir1 C77 C78 -42.7(5) no
C77 Ir1 C73 C72 77.2(3) no
C77 Ir1 C73 C74 -41.9(4) no
C76 Ir1 C77 C76 0.0(4) no
C76 Ir1 C77 C78 -118.9(7) no
C77 Ir1 C76 C75 120.7(8) no
C77 Ir1 C76 C77 0.0(4) no
C81 O80 C84 C83 -9(2) no
C84 O80 C81 C82 11(2) no
C1 N2 C3 C4 -1.7(6) no
C3 N2 C1 Ir1 -179.3(4) no
C3 N2 C1 N5 0.3(5) no
C1 N2 C6 C7 112.4(6) no
C1 N2 C6 C11 -71.3(7) no
C6 N2 C1 Ir1 1.9(8) no
C6 N2 C1 N5 -178.5(4) no
C3 N2 C6 C7 -66.3(6) no
C3 N2 C6 C11 109.9(5) no
C6 N2 C3 C4 177.3(4) no
C1 N5 C4 C3 -2.3(6) no
C4 N5 C1 Ir1 -179.2(4) no
C4 N5 C1 N2 1.2(6) no
C1 N5 C39 C40 108.9(6) no
C1 N5 C39 C44 -77.2(7) no
C39 N5 C1 Ir1 8.3(8) no
C39 N5 C1 N2 -171.3(5) no
C4 N5 C39 C40 -63.1(7) no
C4 N5 C39 C44 110.9(6) no
C39 N5 C4 C3 170.9(4) no
N2 C3 C4 N5 2.3(6) no
N2 C6 C7 C8 178.1(4) no
N2 C6 C7 C12 3.2(7) no
N2 C6 C11 C10 -176.6(4) no
N2 C6 C11 C26 0.1(8) no
C7 C6 C11 C10 -0.5(8) no
C7 C6 C11 C26 176.2(5) no
C11 C6 C7 C8 1.9(8) no
C11 C6 C7 C12 -173.0(5) no
C6 C7 C8 C9 -2.7(8) no
C6 C7 C12 C13 -145.5(5) no
C6 C7 C12 C19 88.0(6) no
C8 C7 C12 C13 39.6(7) no
C8 C7 C12 C19 -86.8(6) no
C12 C7 C8 C9 172.4(5) no
C7 C8 C9 C10 2.1(9) no
C7 C8 C9 C25 -176.2(5) no
C8 C9 C10 C11 -0.6(9) no
C25 C9 C10 C11 177.6(6) no
C9 C10 C11 C6 -0.2(9) no
C9 C10 C11 C26 -176.8(5) no
C6 C11 C26 C27 -73.3(7) no
C6 C11 C26 C33 161.0(5) no
C10 C11 C26 C27 103.2(6) no
C10 C11 C26 C33 -22.5(9) no
C7 C12 C13 C14 59.9(7) no
C7 C12 C13 C18 -121.6(5) no
C7 C12 C19 C20 -140.2(5) no
C7 C12 C19 C24 41.8(7) no
C13 C12 C19 C20 92.5(6) no
C13 C12 C19 C24 -85.5(6) no
C19 C12 C13 C14 -174.0(5) no
C19 C12 C13 C18 4.4(8) no
C12 C13 C14 C15 177.5(5) no
C12 C13 C18 C17 -178.2(5) no
C14 C13 C18 C17 0.3(10) no
C18 C13 C14 C15 -1.0(9) no
C13 C14 C15 C16 0.8(10) no
C14 C15 C16 C17 0.1(10) no
C15 C16 C17 C18 -0.8(12) no
C16 C17 C18 C13 0.6(12) no
C12 C19 C20 C21 -178.8(5) no
C12 C19 C24 C23 177.9(5) no
C20 C19 C24 C23 -0.2(10) no
C24 C19 C20 C21 -0.7(10) no
C19 C20 C21 C22 1.4(13) no
C20 C21 C22 C23 -1.1(14) no
C21 C22 C23 C24 0.2(13) no
C22 C23 C24 C19 0.5(13) no
C11 C26 C27 C28 -31.0(8) no
C11 C26 C27 C32 154.4(5) no
C11 C26 C33 C34 88.6(7) no
C11 C26 C33 C38 -95.0(8) no
C27 C26 C33 C34 -38.2(10) no
C27 C26 C33 C38 138.1(6) no
C33 C26 C27 C28 96.7(7) no
C33 C26 C27 C32 -77.9(8) no
C26 C27 C28 C29 -172.4(5) no
C26 C27 C32 C31 174.7(5) no
C28 C27 C32 C31 -0.1(9) no
C32 C27 C28 C29 2.2(10) no
C27 C28 C29 C30 -2.0(11) no
C28 C29 C30 C31 -0.3(11) no
C29 C30 C31 C32 2.3(11) no
C30 C31 C32 C27 -2.2(10) no
C26 C33 C34 C35 177.5(6) no
C26 C33 C38 C37 -176.9(6) no
C34 C33 C38 C37 -0.4(12) no
C38 C33 C34 C35 1.2(13) no
C33 C34 C35 C36 -0.5(15) no
C34 C35 C36 C37 -0.9(16) no
C35 C36 C37 C38 1.7(17) no
C36 C37 C38 C33 -1.1(15) no
N5 C39 C40 C41 179.3(4) no
N5 C39 C40 C45 6.1(8) no
N5 C39 C44 C43 -177.0(5) no
N5 C39 C44 C59 -0.7(8) no
C40 C39 C44 C43 -3.2(8) no
C40 C39 C44 C59 173.1(5) no
C44 C39 C40 C41 5.3(8) no
C44 C39 C40 C45 -167.8(5) no
C39 C40 C41 C42 -3.2(9) no
C39 C40 C45 C46 84.7(6) no
C39 C40 C45 C52 -149.3(5) no
C41 C40 C45 C46 -88.5(6) no
C41 C40 C45 C52 37.5(7) no
C45 C40 C41 C42 170.2(5) no
C40 C41 C42 C43 -1.0(9) no
C40 C41 C42 C58 179.5(5) no
C41 C42 C43 C44 3.2(9) no
C58 C42 C43 C44 -177.3(5) no
C42 C43 C44 C39 -1.1(8) no
C42 C43 C44 C59 -177.4(5) no
C39 C44 C59 C60 -69.0(7) no
C39 C44 C59 C66 163.7(5) no
C43 C44 C59 C60 107.2(6) no
C43 C44 C59 C66 -20.0(8) no
C40 C45 C46 C47 -155.5(5) no
C40 C45 C46 C51 24.7(7) no
C40 C45 C52 C53 -114.3(6) no
C40 C45 C52 C57 67.8(7) no
C46 C45 C52 C53 11.5(8) no
C46 C45 C52 C57 -166.3(5) no
C52 C45 C46 C47 77.2(6) no
C52 C45 C46 C51 -102.5(6) no
C45 C46 C47 C48 -178.9(5) no
C45 C46 C51 C50 178.0(5) no
C47 C46 C51 C50 -1.7(9) no
C51 C46 C47 C48 0.8(9) no
C46 C47 C48 C49 1.1(10) no
C47 C48 C49 C50 -2.1(10) no
C48 C49 C50 C51 1.2(12) no
C49 C50 C51 C46 0.8(11) no
C45 C52 C53 C54 -176.6(5) no
C45 C52 C57 C56 174.7(5) no
C53 C52 C57 C56 -3.2(10) no
C57 C52 C53 C54 1.3(9) no
C52 C53 C54 C55 2.3(10) no
C53 C54 C55 C56 -3.8(10) no
C54 C55 C56 C57 1.9(11) no
C55 C56 C57 C52 1.7(11) no
C44 C59 C60 C61 148.9(5) no
C44 C59 C60 C65 -33.4(8) no
C44 C59 C66 C67 118.1(6) no
C44 C59 C66 C71 -62.2(8) no
C60 C59 C66 C67 -9.1(9) no
C60 C59 C66 C71 170.6(6) no
C66 C59 C60 C61 -83.3(7) no
C66 C59 C60 C65 94.4(7) no
C59 C60 C61 C62 177.5(6) no
C59 C60 C65 C64 -176.7(6) no
C61 C60 C65 C64 1.0(11) no
C65 C60 C61 C62 -0.3(11) no
C60 C61 C62 C63 -0.1(13) no
C61 C62 C63 C64 -0.2(16) no
C62 C63 C64 C65 0.9(16) no
C63 C64 C65 C60 -1.3(14) no
C59 C66 C67 C68 178.6(6) no
C59 C66 C71 C70 -178.9(6) no
C67 C66 C71 C70 0.8(12) no
C71 C66 C67 C68 -1.2(12) no
C66 C67 C68 C69 -0.4(15) no
C67 C68 C69 C70 2.2(18) no
C68 C69 C70 C71 -2.4(18) no
C69 C70 C71 C66 0.9(15) no
Ir1 C72 C73 Ir1 0.000(10) no
Ir1 C72 C73 C74 107.5(5) no
Ir1 C72 C79 C78 -30.2(7) no
C73 C72 C79 C78 50.5(9) no
C79 C72 C73 Ir1 -105.4(6) no
C79 C72 C73 C74 2.2(10) no
Ir1 C73 C74 C75 -10.5(7) no
C72 C73 C74 C75 -93.8(8) no
C73 C74 C75 C76 28.0(9) no
C74 C75 C76 Ir1 -32.1(8) no
C74 C75 C76 C77 49.8(10) no
Ir1 C76 C77 Ir1 0.000(11) no
Ir1 C76 C77 C78 105.0(7) no
C75 C76 C77 Ir1 -103.3(8) no
C75 C76 C77 C78 1.8(12) no
Ir1 C77 C78 C79 -10.1(8) no
C76 C77 C78 C79 -91.4(9) no
C77 C78 C79 C72 26.0(9) no
O80 C81 C82 C83 -9(3) no
C81 C82 C83 C84 3(3) no
C82 C83 C84 O80 4(2) no
